data_4066075
loop_
_publ_author_name
'Bru\~na, Sonia'
'Gonz\'alez-Vadillo, Ana M'
'Nieto, Daniel'
'Pastor, C\'esar'
'Cuadrado, Isabel'

_publ_section_title
;
 Vinyl-Functionalized Silanes and Disiloxanes with Electronically
 Communicated Ferrocenyl Units&#x2020;
;
_journal_issue 12
_journal_name_full Organometallics
_journal_page_first 2796
_journal_paper_doi 10.1021/om1002733
_journal_volume 29
_journal_year 2010
_chemical_formula_sum 'C26 H30 Fe2 O Si2'
_chemical_formula_weight 526.38
_chemical_name_systematic
; 
 ? 
;
_space_group_IT_number 2
_symmetry_cell_setting triclinic
_symmetry_space_group_name_Hall '-P 1'
_symmetry_space_group_name_H-M 'P -1'
_atom_sites_solution_hydrogens geom
_atom_sites_solution_primary direct
_atom_sites_solution_secondary difmap
_audit_creation_method SHELXL-97
_cell_angle_alpha 73.749(10)
_cell_angle_beta 83.146(8)
_cell_angle_gamma 78.529(8)
_cell_formula_units_Z 4
_cell_length_a 7.5914(16)
_cell_length_b 14.408(3)
_cell_length_c 23.510(6)
_cell_measurement_reflns_used 6500
_cell_measurement_temperature 100(2)
_cell_measurement_theta_max 23.41
_cell_measurement_theta_min 2.55
_cell_volume 2413.8(10)
_computing_cell_refinement 'Bruker SMART'
_computing_data_collection 'Bruker SMART'
_computing_data_reduction 'Bruker SAINT'
_computing_molecular_graphics 'Bruker SHELXTL'
_computing_publication_material 'Bruker SHELXTL'
_computing_structure_refinement 'SHELXL-97 (Sheldrick, 1997)'
_computing_structure_solution 'SHELXS-97 (Sheldrick, 1990)'
_diffrn_ambient_temperature 100(2)
_diffrn_measured_fraction_theta_full 0.987
_diffrn_measured_fraction_theta_max 0.987
_diffrn_measurement_device_type 'CCD area detector'
_diffrn_measurement_method 'phi and omega scans'
_diffrn_radiation_monochromator graphite
_diffrn_radiation_source 'fine-focus sealed tube'
_diffrn_radiation_type MoK\a
_diffrn_radiation_wavelength 0.71073
_diffrn_reflns_av_R_equivalents 0.0476
_diffrn_reflns_av_sigmaI/netI 0.0517
_diffrn_reflns_limit_h_max 9
_diffrn_reflns_limit_h_min -9
_diffrn_reflns_limit_k_max 15
_diffrn_reflns_limit_k_min -17
_diffrn_reflns_limit_l_max 28
_diffrn_reflns_limit_l_min -28
_diffrn_reflns_number 31203
_diffrn_reflns_theta_full 25.37
_diffrn_reflns_theta_max 25.37
_diffrn_reflns_theta_min 0.90
_exptl_absorpt_coefficient_mu 1.317
_exptl_absorpt_correction_T_max 0.9492
_exptl_absorpt_correction_T_min 0.7786
_exptl_absorpt_correction_type multi-scan
_exptl_absorpt_process_details 'SADABS (Sheldrick, 2001)'
_exptl_crystal_colour yellow
_exptl_crystal_density_diffrn 1.448
_exptl_crystal_density_method 'not measured'
_exptl_crystal_description prismatic
_exptl_crystal_F_000 1096
_exptl_crystal_size_max 0.20
_exptl_crystal_size_mid 0.08
_exptl_crystal_size_min 0.04
_refine_diff_density_max 0.925
_refine_diff_density_min -0.612
_refine_diff_density_rms 0.102
_refine_ls_extinction_method none
_refine_ls_goodness_of_fit_ref 1.082
_refine_ls_hydrogen_treatment constr
_refine_ls_matrix_type full
_refine_ls_number_parameters 597
_refine_ls_number_reflns 8756
_refine_ls_number_restraints 6
_refine_ls_restrained_S_all 1.102
_refine_ls_R_factor_all 0.0761
_refine_ls_R_factor_gt 0.0447
_refine_ls_shift/su_max 0.000
_refine_ls_shift/su_mean 0.000
_refine_ls_structure_factor_coef Fsqd
_refine_ls_weighting_details 'calc w=1/[\s^2^(Fo^2^)+(0.0540P)^2^+3.7050P] where P=(Fo^2^+2Fc^2^)/3'
_refine_ls_weighting_scheme calc
_refine_ls_wR_factor_gt 0.1044
_refine_ls_wR_factor_ref 0.1268
_reflns_number_gt 6254
_reflns_number_total 8756
_reflns_threshold_expression >2sigma(I)
_cod_data_source_file om1002733_si_002.cif
_cod_data_source_block 9
_cod_depositor_comments
;
The following automatic conversions were performed:

'_symmetry_cell_setting' value 'Triclinic' changed to 'triclinic'
according to /home/saulius/struct/CIF-dictionaries/cif_core.dic
dictionary named 'cif_core.dic' version 2.4.1 from 2010-06-29.

Automatic conversion script
Id: cif_fix_values 1715 2011-07-08 13:25:40Z adriana 
;
_cod_original_cell_volume 2413.8(9)
_cod_original_sg_symbol_Hall -P1
_cod_original_sg_symbol_H-M P-1
_cod_database_code 4066075

loop_
_symmetry_equiv_pos_as_xyz
'x, y, z'
'-x, -y, -z'

loop_
_atom_site_label
_atom_site_type_symbol
_atom_site_fract_x
_atom_site_fract_y
_atom_site_fract_z
_atom_site_U_iso_or_equiv
_atom_site_adp_type
_atom_site_occupancy
_atom_site_symmetry_multiplicity
_atom_site_calc_flag
_atom_site_refinement_flags
_atom_site_disorder_assembly
_atom_site_disorder_group
Fe1 Fe 0.45520(7) 0.71588(4) 0.37892(3) 0.02167(16) Uani 1 1 d . A .
Fe2 Fe 0.05182(8) 0.59286(6) 0.69903(3) 0.0356(2) Uani 1 1 d . A .
Fe3 Fe 0.55817(8) 0.36522(4) -0.08518(3) 0.02233(16) Uani 1 1 d . B .
Fe4 Fe 0.94953(7) -0.06347(4) 0.16004(2) 0.01890(15) Uani 1 1 d . B .
O1 O -0.0497(4) 0.8169(2) 0.50637(13) 0.0305(7) Uani 1 1 d . A .
O2 O 0.4495(4) 0.2044(2) 0.12154(13) 0.0354(8) Uani 1 1 d . B .
Si1 Si 0.12523(16) 0.84009(9) 0.45998(5) 0.0254(3) Uani 1 1 d . . .
Si2 Si -0.11409(17) 0.74126(11) 0.56729(6) 0.0343(3) Uani 1 1 d . . .
Si3 Si 0.38762(18) 0.25165(11) 0.05402(6) 0.0344(3) Uani 1 1 d . . .
Si4 Si 0.62256(17) 0.14396(9) 0.16016(5) 0.0277(3) Uani 1 1 d . . .
C1A C 0.0372(6) 0.9379(3) 0.3947(2) 0.0307(11) Uani 0.75 1 d P A 1
H1A H 0.1215 0.9599 0.3629 0.037 Uiso 0.75 1 calc PR A 1
C2A C 0.2898(7) 0.8768(4) 0.4978(2) 0.0463(14) Uani 0.75 1 d P A 1
H2A1 H 0.2350 0.9371 0.5093 0.069 Uiso 0.75 1 calc PR A 1
H2A2 H 0.3965 0.8886 0.4708 0.069 Uiso 0.75 1 calc PR A 1
H2A3 H 0.3250 0.8243 0.5333 0.069 Uiso 0.75 1 calc PR A 1
C5A C -0.1321(8) 0.9787(4) 0.3890(3) 0.0289(14) Uani 0.75 1 d P A 1
H5A1 H -0.2205 0.9587 0.4198 0.035 Uiso 0.75 1 calc PR A 1
H5A2 H -0.1665 1.0284 0.3541 0.035 Uiso 0.75 1 calc PR A 1
C1B C 0.0372(6) 0.9379(3) 0.3947(2) 0.0307(11) Uani 0.25 1 d P A 2
H1B1 H -0.0300 0.9105 0.3721 0.046 Uiso 0.25 1 calc PR A 2
H1B2 H 0.1379 0.9638 0.3693 0.046 Uiso 0.25 1 calc PR A 2
H1B3 H -0.0430 0.9909 0.4082 0.046 Uiso 0.25 1 calc PR A 2
C2B C 0.2898(7) 0.8768(4) 0.4978(2) 0.0463(14) Uani 0.25 1 d PD A 2
H2B H 0.3638 0.8299 0.5261 0.056 Uiso 0.25 1 calc PR A 2
C5B C 0.300(6) 0.9748(14) 0.4832(19) 0.26(4) Uani 0.25 1 d PD A 2
H5B1 H 0.2250 1.0205 0.4548 0.312 Uiso 0.25 1 calc PR A 2
H5B2 H 0.3830 0.9969 0.5016 0.312 Uiso 0.25 1 calc PR A 2
C7 C 0.2321(5) 0.7291(3) 0.43658(18) 0.0240(10) Uani 1 1 d . A .
C3A C -0.1981(9) 0.6438(5) 0.5509(3) 0.0612(18) Uani 0.75 1 d PD A 1
H3A H -0.2948 0.6199 0.5767 0.073 Uiso 0.75 1 calc PR A 1
C4A C -0.2987(8) 0.8163(6) 0.6048(2) 0.069(2) Uani 0.75 1 d P A 1
H4A1 H -0.2454 0.8505 0.6272 0.103 Uiso 0.75 1 calc PR A 1
H4A2 H -0.3744 0.7729 0.6319 0.103 Uiso 0.75 1 calc PR A 1
H4A3 H -0.3724 0.8645 0.5747 0.103 Uiso 0.75 1 calc PR A 1
C6A C -0.1453(10) 0.6046(6) 0.5104(4) 0.051(2) Uani 0.75 1 d PD A 1
H6A1 H -0.0489 0.6254 0.4832 0.062 Uiso 0.75 1 calc PR A 1
H6A2 H -0.2008 0.5535 0.5063 0.062 Uiso 0.75 1 calc PR A 1
C3B C -0.1981(9) 0.6438(5) 0.5509(3) 0.0612(18) Uani 0.25 1 d P A 2
H3B1 H -0.2672 0.6704 0.5155 0.092 Uiso 0.25 1 calc PR A 2
H3B2 H -0.2761 0.6143 0.5846 0.092 Uiso 0.25 1 calc PR A 2
H3B3 H -0.0967 0.5936 0.5436 0.092 Uiso 0.25 1 calc PR A 2
C4B C -0.2987(8) 0.8163(6) 0.6048(2) 0.069(2) Uani 0.25 1 d PD A 2
H4B H -0.3201 0.7798 0.6446 0.083 Uiso 0.25 1 calc PR A 2
C6B C -0.411(3) 0.9029(14) 0.5951(13) 0.14(2) Uani 0.25 1 d PD A 2
H6B1 H -0.4073 0.9488 0.5572 0.165 Uiso 0.25 1 calc PR A 2
H6B2 H -0.4934 0.9184 0.6262 0.165 Uiso 0.25 1 calc PR A 2
C8 C 0.1923(5) 0.7004(3) 0.3865(2) 0.0266(10) Uani 1 1 d . . .
H8 H 0.1037 0.7357 0.3595 0.032 Uiso 1 1 calc R A .
C9 C 0.3066(6) 0.6107(3) 0.3839(2) 0.0308(11) Uani 1 1 d . A .
H9 H 0.3081 0.5759 0.3549 0.037 Uiso 1 1 calc R . .
C10 C 0.4185(6) 0.5823(3) 0.4325(2) 0.0336(11) Uani 1 1 d . . .
H10 H 0.5084 0.5251 0.4418 0.040 Uiso 1 1 calc R A .
C11 C 0.3718(6) 0.6542(3) 0.46433(19) 0.0289(10) Uani 1 1 d . A .
H11 H 0.4253 0.6529 0.4991 0.035 Uiso 1 1 calc R . .
C12 C 0.4950(6) 0.8197(4) 0.3014(2) 0.0333(11) Uani 1 1 d . . .
H12 H 0.4062 0.8548 0.2743 0.040 Uiso 1 1 calc R A .
C13 C 0.6066(7) 0.7292(4) 0.3005(2) 0.0386(12) Uani 1 1 d . A .
H13 H 0.6064 0.6930 0.2724 0.046 Uiso 1 1 calc R . .
C14 C 0.7199(6) 0.7014(3) 0.3488(2) 0.0334(11) Uani 1 1 d . . .
H14 H 0.8076 0.6434 0.3589 0.040 Uiso 1 1 calc R A .
C15 C 0.6775(6) 0.7762(3) 0.3793(2) 0.0288(11) Uani 1 1 d . A .
H15 H 0.7321 0.7776 0.4133 0.035 Uiso 1 1 calc R . .
C16 C 0.5386(6) 0.8487(3) 0.3497(2) 0.0273(10) Uani 1 1 d . A .
H16 H 0.4842 0.9071 0.3606 0.033 Uiso 1 1 calc R . .
C17 C 0.0755(6) 0.6877(4) 0.61598(19) 0.0333(11) Uani 1 1 d . A .
C18 C 0.1284(7) 0.7252(4) 0.6604(2) 0.0394(12) Uani 1 1 d . . .
H18 H 0.0749 0.7856 0.6690 0.047 Uiso 1 1 calc R A .
C19 C 0.2741(7) 0.6575(5) 0.6896(2) 0.0504(16) Uani 1 1 d . A .
H19 H 0.3350 0.6653 0.7205 0.060 Uiso 1 1 calc R . .
C20 C 0.3123(6) 0.5774(5) 0.6648(2) 0.0483(15) Uani 1 1 d . . .
H20 H 0.4026 0.5210 0.6764 0.058 Uiso 1 1 calc R A .
C21 C 0.1928(6) 0.5947(4) 0.6193(2) 0.0368(12) Uani 1 1 d . A .
H21 H 0.1907 0.5521 0.5951 0.044 Uiso 1 1 calc R . .
C22 C -0.0224(7) 0.5524(5) 0.7876(2) 0.0499(16) Uani 1 1 d . . .
H22 H 0.0305 0.5661 0.8184 0.060 Uiso 1 1 calc R A .
C23 C 0.0315(7) 0.4693(5) 0.7660(2) 0.0495(16) Uani 1 1 d . A .
H23 H 0.1268 0.4166 0.7795 0.059 Uiso 1 1 calc R . .
C24 C -0.0810(6) 0.4776(4) 0.7205(2) 0.0430(13) Uani 1 1 d . . .
H24 H -0.0740 0.4314 0.6979 0.052 Uiso 1 1 calc R A .
C25 C -0.2051(6) 0.5658(4) 0.7142(2) 0.0409(13) Uani 1 1 d . A .
H25 H -0.2966 0.5897 0.6868 0.049 Uiso 1 1 calc R . .
C26 C -0.1693(7) 0.6126(5) 0.7559(2) 0.0487(15) Uani 1 1 d . A .
H26 H -0.2325 0.6736 0.7616 0.058 Uiso 1 1 calc R . .
C27A C 0.2920(8) 0.1661(4) 0.0290(3) 0.0531(15) Uani 0.75 1 d PD B 1
H27D H 0.1872 0.1923 0.0074 0.064 Uiso 0.75 1 calc PR B 1
C28A C 0.2141(8) 0.3638(4) 0.0592(3) 0.0553(16) Uani 0.75 1 d P B 1
H28A H 0.1256 0.3455 0.0924 0.083 Uiso 0.75 1 calc PR B 1
H28B H 0.1528 0.3901 0.0222 0.083 Uiso 0.75 1 calc PR B 1
H28C H 0.2741 0.4139 0.0657 0.083 Uiso 0.75 1 calc PR B 1
C31A C 0.3490(9) 0.0755(5) 0.0370(3) 0.0379(16) Uani 0.75 1 d PD B 1
H31A H 0.4534 0.0454 0.0583 0.046 Uiso 0.75 1 calc PR B 1
H31B H 0.2877 0.0372 0.0217 0.046 Uiso 0.75 1 calc PR B 1
C27B C 0.2920(8) 0.1661(4) 0.0290(3) 0.0531(15) Uani 0.25 1 d P B 2
H27A H 0.3878 0.1132 0.0218 0.080 Uiso 0.25 1 calc PR B 2
H27B H 0.2331 0.2003 -0.0079 0.080 Uiso 0.25 1 calc PR B 2
H27C H 0.2031 0.1382 0.0594 0.080 Uiso 0.25 1 calc PR B 2
C28B C 0.2141(8) 0.3638(4) 0.0592(3) 0.0553(16) Uani 0.25 1 d PD B 2
H28D H 0.2489 0.4089 0.0766 0.066 Uiso 0.25 1 calc PR B 2
C31B C 0.053(2) 0.3848(14) 0.0414(9) 0.042(4) Uani 0.25 1 d PD B 2
H31C H 0.0124 0.3420 0.0237 0.050 Uiso 0.25 1 calc PR B 2
H31D H -0.0240 0.4432 0.0460 0.050 Uiso 0.25 1 calc PR B 2
C33 C 0.5819(6) 0.2869(3) 0.00186(19) 0.0257(10) Uani 1 1 d . B .
C29A C 0.7873(8) 0.2258(4) 0.1532(2) 0.0465(14) Uani 0.75 1 d P B 1
H29A H 0.8621 0.2282 0.1160 0.070 Uiso 0.75 1 calc PR B 1
H29B H 0.8641 0.2008 0.1868 0.070 Uiso 0.75 1 calc PR B 1
H29C H 0.7232 0.2920 0.1530 0.070 Uiso 0.75 1 calc PR B 1
C30A C 0.5311(6) 0.1012(3) 0.23762(19) 0.0308(11) Uani 0.75 1 d P B 1
H30D H 0.6113 0.0674 0.2678 0.037 Uiso 0.75 1 calc PR B 1
C32A C 0.3569(11) 0.1168(6) 0.2515(3) 0.054(2) Uani 0.75 1 d P B 1
H32A H 0.2760 0.1505 0.2216 0.065 Uiso 0.75 1 calc PR B 1
H32B H 0.3120 0.0943 0.2915 0.065 Uiso 0.75 1 calc PR B 1
C29B C 0.7873(8) 0.2258(4) 0.1532(2) 0.0465(14) Uani 0.25 1 d PD B 2
H29D H 0.8262 0.2606 0.1146 0.056 Uiso 0.25 1 calc PR B 2
C30B C 0.5311(6) 0.1012(3) 0.23762(19) 0.0308(11) Uani 0.25 1 d P B 2
H30A H 0.4654 0.1576 0.2513 0.046 Uiso 0.25 1 calc PR B 2
H30B H 0.6303 0.0676 0.2631 0.046 Uiso 0.25 1 calc PR B 2
H30C H 0.4491 0.0556 0.2395 0.046 Uiso 0.25 1 calc PR B 2
C32B C 0.853(3) 0.2381(13) 0.1991(7) 0.042(4) Uani 0.25 1 d PD B 2
H32C H 0.8157 0.2041 0.2381 0.050 Uiso 0.25 1 calc PR B 2
H32D H 0.9373 0.2810 0.1934 0.050 Uiso 0.25 1 calc PR B 2
C34 C 0.6846(6) 0.2329(3) -0.03761(18) 0.0248(10) Uani 1 1 d . . .
H34 H 0.6690 0.1703 -0.0399 0.030 Uiso 1 1 calc R B .
C35 C 0.8132(6) 0.2881(3) -0.0726(2) 0.0283(10) Uani 1 1 d . B .
H35 H 0.8974 0.2690 -0.1023 0.034 Uiso 1 1 calc R . .
C36 C 0.7942(6) 0.3762(3) -0.0557(2) 0.0326(11) Uani 1 1 d . . .
H36 H 0.8632 0.4269 -0.0719 0.039 Uiso 1 1 calc R B .
C37 C 0.6529(6) 0.3756(3) -0.0099(2) 0.0314(11) Uani 1 1 d . B .
H37 H 0.6124 0.4262 0.0097 0.038 Uiso 1 1 calc R . .
C38 C 0.2995(6) 0.3778(3) -0.10628(19) 0.0274(10) Uani 1 1 d . . .
H38 H 0.2082 0.3462 -0.0818 0.033 Uiso 1 1 calc R B .
C39 C 0.4242(6) 0.3405(3) -0.14822(19) 0.0287(10) Uani 1 1 d . B .
H39 H 0.4308 0.2791 -0.1566 0.034 Uiso 1 1 calc R . .
C40 C 0.5361(6) 0.4101(4) -0.1751(2) 0.0366(12) Uani 1 1 d . . .
H40 H 0.6309 0.4040 -0.2048 0.044 Uiso 1 1 calc R B .
C41 C 0.4832(7) 0.4903(4) -0.1502(2) 0.0416(13) Uani 1 1 d . B .
H41 H 0.5361 0.5477 -0.1600 0.050 Uiso 1 1 calc R . .
C42 C 0.3371(6) 0.4705(4) -0.1080(2) 0.0359(12) Uani 1 1 d . B .
H42 H 0.2748 0.5126 -0.0846 0.043 Uiso 1 1 calc R . .
C43 C 0.7284(5) 0.0387(3) 0.13083(18) 0.0227(9) Uani 1 1 d . B .
C44 C 0.6854(5) -0.0575(3) 0.14905(18) 0.0247(10) Uani 1 1 d . . .
H44 H 0.5966 -0.0790 0.1793 0.030 Uiso 1 1 calc R B .
C45 C 0.7962(5) -0.1159(3) 0.11481(19) 0.0257(10) Uani 1 1 d . B .
H45 H 0.7948 -0.1830 0.1183 0.031 Uiso 1 1 calc R . .
C46 C 0.9100(5) -0.0569(3) 0.07440(18) 0.0252(10) Uani 1 1 d . . .
H46 H 0.9983 -0.0774 0.0461 0.030 Uiso 1 1 calc R B .
C47 C 0.8678(5) 0.0376(3) 0.08393(17) 0.0242(10) Uani 1 1 d . B .
H47 H 0.9230 0.0921 0.0626 0.029 Uiso 1 1 calc R . .
C48 C 1.1740(6) -0.0294(3) 0.18377(19) 0.0282(10) Uani 1 1 d . . .
H48 H 1.2305 0.0249 0.1633 0.034 Uiso 1 1 calc R B .
C49 C 1.2124(6) -0.1235(4) 0.1734(2) 0.0324(11) Uani 1 1 d . B .
H49 H 1.2991 -0.1438 0.1447 0.039 Uiso 1 1 calc R . .
C50 C 1.0980(6) -0.1825(3) 0.2136(2) 0.0333(11) Uani 1 1 d . . .
H50 H 1.0952 -0.2493 0.2166 0.040 Uiso 1 1 calc R B .
C51 C 0.9893(6) -0.1247(3) 0.24844(19) 0.0293(11) Uani 1 1 d . B .
H51 H 0.9004 -0.1457 0.2788 0.035 Uiso 1 1 calc R . .
C52 C 1.0358(5) -0.0306(3) 0.23019(18) 0.0249(10) Uani 1 1 d . B .
H52 H 0.9837 0.0230 0.2462 0.030 Uiso 1 1 calc R . .

loop_
_atom_site_aniso_label
_atom_site_aniso_U_11
_atom_site_aniso_U_22
_atom_site_aniso_U_33
_atom_site_aniso_U_23
_atom_site_aniso_U_13
_atom_site_aniso_U_12
Fe1 0.0169(3) 0.0254(4) 0.0203(3) 0.0031(3) -0.0026(2) -0.0103(2)
Fe2 0.0169(3) 0.0599(5) 0.0218(3) 0.0072(3) -0.0034(3) -0.0121(3)
Fe3 0.0185(3) 0.0229(4) 0.0234(3) 0.0016(3) -0.0055(2) -0.0071(2)
Fe4 0.0153(3) 0.0242(4) 0.0155(3) 0.0001(3) -0.0039(2) -0.0056(2)
O1 0.0289(17) 0.0336(19) 0.0238(16) 0.0003(14) 0.0030(13) -0.0073(14)
O2 0.0361(18) 0.039(2) 0.0196(16) -0.0016(14) -0.0046(13) 0.0117(15)
Si1 0.0258(6) 0.0307(7) 0.0195(6) -0.0007(5) -0.0020(5) -0.0131(5)
Si2 0.0269(7) 0.0495(9) 0.0217(6) 0.0057(6) -0.0040(5) -0.0156(6)
Si3 0.0336(7) 0.0444(9) 0.0195(6) 0.0016(6) -0.0027(5) -0.0074(6)
Si4 0.0304(7) 0.0305(7) 0.0183(6) -0.0024(5) -0.0032(5) -0.0012(5)
C1A 0.037(3) 0.026(3) 0.028(2) -0.004(2) 0.006(2) -0.014(2)
C2A 0.048(3) 0.067(4) 0.036(3) -0.020(3) -0.003(2) -0.029(3)
C5A 0.040(4) 0.024(3) 0.022(3) -0.001(3) -0.006(3) -0.008(3)
C1B 0.037(3) 0.026(3) 0.028(2) -0.004(2) 0.006(2) -0.014(2)
C2B 0.048(3) 0.067(4) 0.036(3) -0.020(3) -0.003(2) -0.029(3)
C5B 0.42(10) 0.37(9) 0.10(3) -0.05(5) 0.00(5) -0.34(9)
C7 0.016(2) 0.032(3) 0.021(2) 0.0036(19) -0.0006(17) -0.0134(18)
C3A 0.067(4) 0.058(4) 0.058(4) 0.013(3) -0.032(3) -0.032(3)
C4A 0.039(3) 0.132(7) 0.026(3) -0.008(4) 0.006(2) -0.012(4)
C6A 0.042(4) 0.051(5) 0.052(5) 0.005(4) 0.001(4) -0.017(4)
C3B 0.067(4) 0.058(4) 0.058(4) 0.013(3) -0.032(3) -0.032(3)
C4B 0.039(3) 0.132(7) 0.026(3) -0.008(4) 0.006(2) -0.012(4)
C6B 0.22(5) 0.16(4) 0.06(2) 0.05(2) -0.08(3) -0.15(4)
C8 0.018(2) 0.030(3) 0.031(2) 0.000(2) -0.0032(18) -0.0149(19)
C9 0.025(2) 0.028(3) 0.042(3) -0.006(2) 0.001(2) -0.0147(19)
C10 0.023(2) 0.025(3) 0.042(3) 0.008(2) 0.002(2) -0.0068(19)
C11 0.021(2) 0.037(3) 0.023(2) 0.006(2) -0.0001(18) -0.0122(19)
C12 0.028(2) 0.043(3) 0.024(2) 0.009(2) -0.0037(19) -0.019(2)
C13 0.045(3) 0.050(3) 0.027(3) -0.010(2) 0.012(2) -0.030(3)
C14 0.020(2) 0.027(3) 0.044(3) 0.002(2) 0.009(2) -0.0078(19)
C15 0.020(2) 0.036(3) 0.026(2) 0.007(2) -0.0020(18) -0.0177(19)
C16 0.023(2) 0.023(3) 0.032(2) 0.002(2) 0.0018(19) -0.0105(18)
C17 0.022(2) 0.054(3) 0.022(2) 0.002(2) 0.0011(18) -0.020(2)
C18 0.034(3) 0.056(4) 0.029(3) -0.003(2) -0.002(2) -0.021(2)
C19 0.028(3) 0.088(5) 0.032(3) 0.005(3) -0.009(2) -0.029(3)
C20 0.016(2) 0.075(4) 0.039(3) 0.010(3) -0.002(2) -0.010(2)
C21 0.025(2) 0.050(3) 0.028(2) 0.003(2) 0.006(2) -0.013(2)
C22 0.032(3) 0.084(5) 0.024(3) 0.008(3) -0.004(2) -0.018(3)
C23 0.027(3) 0.070(4) 0.030(3) 0.022(3) -0.004(2) -0.009(3)
C24 0.025(3) 0.059(4) 0.035(3) 0.007(3) 0.004(2) -0.016(2)
C25 0.018(2) 0.062(4) 0.031(3) 0.012(3) -0.0014(19) -0.015(2)
C26 0.036(3) 0.063(4) 0.035(3) 0.003(3) 0.013(2) -0.012(3)
C27A 0.047(3) 0.060(4) 0.052(4) -0.008(3) 0.009(3) -0.025(3)
C28A 0.065(4) 0.045(4) 0.045(3) 0.002(3) -0.018(3) 0.006(3)
C31A 0.030(3) 0.051(5) 0.030(4) -0.012(3) -0.009(3) 0.005(3)
C27B 0.047(3) 0.060(4) 0.052(4) -0.008(3) 0.009(3) -0.025(3)
C28B 0.065(4) 0.045(4) 0.045(3) 0.002(3) -0.018(3) 0.006(3)
C31B 0.057(10) 0.020(8) 0.044(9) 0.010(7) -0.023(7) -0.012(6)
C33 0.024(2) 0.027(3) 0.024(2) -0.0006(19) -0.0097(18) -0.0032(18)
C29A 0.055(4) 0.034(3) 0.045(3) 0.001(3) -0.006(3) -0.008(3)
C30A 0.033(3) 0.036(3) 0.020(2) -0.005(2) -0.0066(19) 0.001(2)
C32A 0.067(6) 0.053(5) 0.041(4) -0.007(4) 0.001(4) -0.016(4)
C29B 0.055(4) 0.034(3) 0.045(3) 0.001(3) -0.006(3) -0.008(3)
C30B 0.033(3) 0.036(3) 0.020(2) -0.005(2) -0.0066(19) 0.001(2)
C32B 0.057(10) 0.020(8) 0.044(9) 0.010(7) -0.023(7) -0.012(6)
C34 0.026(2) 0.021(2) 0.025(2) -0.0012(19) -0.0074(18) -0.0034(18)
C35 0.019(2) 0.029(3) 0.031(2) -0.001(2) -0.0061(18) 0.0009(18)
C36 0.021(2) 0.029(3) 0.048(3) -0.004(2) -0.009(2) -0.0090(19)
C37 0.030(2) 0.032(3) 0.037(3) -0.012(2) -0.018(2) -0.001(2)
C38 0.021(2) 0.037(3) 0.021(2) 0.005(2) -0.0072(17) -0.0106(19)
C39 0.025(2) 0.035(3) 0.025(2) -0.003(2) -0.0071(19) -0.006(2)
C40 0.025(2) 0.052(3) 0.024(2) 0.006(2) -0.0037(19) -0.009(2)
C41 0.039(3) 0.033(3) 0.044(3) 0.017(3) -0.020(2) -0.016(2)
C42 0.032(3) 0.033(3) 0.039(3) -0.004(2) -0.017(2) 0.005(2)
C43 0.018(2) 0.030(3) 0.017(2) 0.0008(18) -0.0062(16) -0.0039(17)
C44 0.013(2) 0.037(3) 0.023(2) -0.002(2) -0.0046(17) -0.0062(18)
C45 0.021(2) 0.029(3) 0.028(2) -0.003(2) -0.0112(18) -0.0091(18)
C46 0.019(2) 0.037(3) 0.018(2) -0.0040(19) -0.0052(17) -0.0015(18)
C47 0.022(2) 0.032(3) 0.014(2) 0.0022(19) -0.0065(16) -0.0053(18)
C48 0.023(2) 0.040(3) 0.022(2) 0.002(2) -0.0065(18) -0.017(2)
C49 0.019(2) 0.050(3) 0.026(2) -0.009(2) -0.0090(18) 0.005(2)
C50 0.040(3) 0.024(3) 0.033(3) 0.001(2) -0.019(2) 0.000(2)
C51 0.027(2) 0.041(3) 0.017(2) 0.003(2) -0.0074(18) -0.012(2)
C52 0.021(2) 0.034(3) 0.020(2) -0.005(2) -0.0065(17) -0.0064(19)

loop_
_atom_type_symbol
_atom_type_description
_atom_type_scat_dispersion_real
_atom_type_scat_dispersion_imag
_atom_type_scat_source
C C 0.0033 0.0016 'International Tables Vol C Tables 4.2.6.8 and 6.1.1.4'
H H 0.0000 0.0000 'International Tables Vol C Tables 4.2.6.8 and 6.1.1.4'
O O 0.0106 0.0060 'International Tables Vol C Tables 4.2.6.8 and 6.1.1.4'
Si Si 0.0817 0.0704 'International Tables Vol C Tables 4.2.6.8 and 6.1.1.4'
Fe Fe 0.3463 0.8444 'International Tables Vol C Tables 4.2.6.8 and 6.1.1.4'

loop_
_geom_angle_atom_site_label_1
_geom_angle_atom_site_label_2
_geom_angle_atom_site_label_3
_geom_angle
C9 Fe1 C8 40.83(18)
C9 Fe1 C13 106.0(2)
C8 Fe1 C13 122.21(19)
C9 Fe1 C10 40.97(19)
C8 Fe1 C10 68.65(18)
C13 Fe1 C10 121.6(2)
C9 Fe1 C11 68.35(19)
C8 Fe1 C11 68.14(17)
C13 Fe1 C11 158.2(2)
C10 Fe1 C11 40.48(19)
C9 Fe1 C14 121.66(19)
C8 Fe1 C14 158.3(2)
C13 Fe1 C14 41.0(2)
C10 Fe1 C14 106.42(18)
C11 Fe1 C14 122.69(19)
C9 Fe1 C12 121.61(19)
C8 Fe1 C12 107.39(18)
C13 Fe1 C12 40.5(2)
C10 Fe1 C12 157.6(2)
C11 Fe1 C12 160.4(2)
C14 Fe1 C12 68.65(19)
C9 Fe1 C16 158.27(18)
C8 Fe1 C16 123.37(18)
C13 Fe1 C16 67.9(2)
C10 Fe1 C16 160.09(19)
C11 Fe1 C16 124.98(19)
C14 Fe1 C16 68.30(18)
C12 Fe1 C16 40.31(18)
C9 Fe1 C15 158.62(19)
C8 Fe1 C15 159.59(19)
C13 Fe1 C15 68.39(19)
C10 Fe1 C15 123.02(18)
C11 Fe1 C15 108.77(18)
C14 Fe1 C15 40.68(19)
C12 Fe1 C15 68.37(17)
C16 Fe1 C15 40.60(17)
C9 Fe1 C7 69.32(18)
C8 Fe1 C7 41.07(17)
C13 Fe1 C7 158.95(19)
C10 Fe1 C7 69.14(18)
C11 Fe1 C7 40.81(17)
C14 Fe1 C7 158.91(19)
C12 Fe1 C7 123.31(19)
C16 Fe1 C7 108.48(18)
C15 Fe1 C7 123.29(18)
C24 Fe2 C18 163.25(19)
C24 Fe2 C25 40.5(2)
C18 Fe2 C25 126.4(2)
C24 Fe2 C20 120.2(2)
C18 Fe2 C20 68.2(2)
C25 Fe2 C20 155.9(3)
C24 Fe2 C23 40.7(2)
C18 Fe2 C23 155.0(2)
C25 Fe2 C23 68.3(2)
C20 Fe2 C23 106.5(2)
C24 Fe2 C21 107.8(2)
C18 Fe2 C21 68.3(2)
C25 Fe2 C21 121.5(2)
C20 Fe2 C21 40.8(2)
C23 Fe2 C21 124.6(2)
C24 Fe2 C22 67.9(2)
C18 Fe2 C22 121.1(2)
C25 Fe2 C22 68.2(2)
C20 Fe2 C22 123.8(2)
C23 Fe2 C22 40.1(2)
C21 Fe2 C22 160.9(2)
C24 Fe2 C26 68.0(2)
C18 Fe2 C26 108.8(2)
C25 Fe2 C26 40.5(2)
C20 Fe2 C26 161.3(2)
C23 Fe2 C26 68.0(2)
C21 Fe2 C26 157.0(2)
C22 Fe2 C26 40.6(2)
C24 Fe2 C19 154.5(2)
C18 Fe2 C19 40.8(2)
C25 Fe2 C19 163.2(3)
C20 Fe2 C19 40.1(2)
C23 Fe2 C19 119.5(2)
C21 Fe2 C19 68.1(2)
C22 Fe2 C19 107.3(2)
C26 Fe2 C19 125.7(3)
C24 Fe2 C17 125.5(2)
C18 Fe2 C17 40.89(19)
C25 Fe2 C17 108.24(18)
C20 Fe2 C17 69.22(19)
C23 Fe2 C17 162.3(2)
C21 Fe2 C17 41.17(19)
C22 Fe2 C17 156.4(2)
C26 Fe2 C17 121.5(2)
C19 Fe2 C17 68.98(19)
C34 Fe3 C42 153.18(19)
C34 Fe3 C39 107.75(18)
C42 Fe3 C39 67.95(19)
C34 Fe3 C41 164.5(2)
C42 Fe3 C41 40.6(2)
C39 Fe3 C41 67.8(2)
C34 Fe3 C35 40.72(17)
C42 Fe3 C35 165.63(19)
C39 Fe3 C35 116.69(19)
C41 Fe3 C35 126.6(2)
C34 Fe3 C37 68.21(18)
C42 Fe3 C37 110.14(19)
C39 Fe3 C37 167.89(19)
C41 Fe3 C37 119.1(2)
C35 Fe3 C37 68.28(19)
C34 Fe3 C38 118.82(18)
C42 Fe3 C38 40.39(19)
C39 Fe3 C38 40.84(17)
C41 Fe3 C38 68.29(18)
C35 Fe3 C38 151.33(19)
C37 Fe3 C38 130.03(19)
C34 Fe3 C36 68.23(18)
C42 Fe3 C36 129.2(2)
C39 Fe3 C36 149.66(19)
C41 Fe3 C36 107.60(19)
C35 Fe3 C36 40.34(18)
C37 Fe3 C36 40.85(19)
C38 Fe3 C36 167.78(19)
C34 Fe3 C40 127.0(2)
C42 Fe3 C40 67.9(2)
C39 Fe3 C40 40.32(18)
C41 Fe3 C40 40.2(2)
C35 Fe3 C40 106.17(19)
C37 Fe3 C40 151.2(2)
C38 Fe3 C40 68.35(18)
C36 Fe3 C40 116.53(19)
C34 Fe3 C33 41.15(17)
C42 Fe3 C33 119.57(19)
C39 Fe3 C33 128.69(18)
C41 Fe3 C33 153.0(2)
C35 Fe3 C33 69.27(17)
C37 Fe3 C33 40.87(18)
C38 Fe3 C33 108.87(17)
C36 Fe3 C33 69.20(18)
C40 Fe3 C33 165.9(2)
C44 Fe4 C49 158.25(19)
C44 Fe4 C45 40.65(17)
C49 Fe4 C45 122.18(19)
C44 Fe4 C47 68.20(17)
C49 Fe4 C47 123.08(18)
C45 Fe4 C47 68.03(18)
C44 Fe4 C50 122.23(19)
C49 Fe4 C50 40.80(19)
C45 Fe4 C50 106.84(18)
C47 Fe4 C50 158.77(19)
C44 Fe4 C48 159.65(19)
C49 Fe4 C48 40.53(19)
C45 Fe4 C48 158.65(18)
C47 Fe4 C48 108.66(18)
C50 Fe4 C48 68.16(19)
C44 Fe4 C46 68.51(17)
C49 Fe4 C46 107.04(17)
C45 Fe4 C46 40.70(17)
C47 Fe4 C46 40.40(17)
C50 Fe4 C46 122.35(19)
C48 Fe4 C46 123.05(17)
C44 Fe4 C43 40.82(17)
C49 Fe4 C43 159.48(19)
C45 Fe4 C43 68.90(17)
C47 Fe4 C43 41.16(16)
C50 Fe4 C43 158.29(19)
C48 Fe4 C43 123.48(18)
C46 Fe4 C43 69.17(17)
C44 Fe4 C52 123.30(17)
C49 Fe4 C52 68.15(18)
C45 Fe4 C52 158.61(17)
C47 Fe4 C52 124.51(18)
C50 Fe4 C52 67.70(18)
C48 Fe4 C52 40.63(17)
C46 Fe4 C52 159.81(18)
C43 Fe4 C52 108.07(17)
C44 Fe4 C51 107.50(17)
C49 Fe4 C51 68.31(18)
C45 Fe4 C51 122.42(18)
C47 Fe4 C51 159.84(18)
C50 Fe4 C51 40.34(19)
C48 Fe4 C51 68.10(17)
C46 Fe4 C51 158.27(19)
C43 Fe4 C51 122.69(17)
C52 Fe4 C51 40.11(18)
Si2 O1 Si1 143.2(2)
Si3 O2 Si4 142.9(2)
O1 Si1 C7 109.70(18)
O1 Si1 C2A 109.0(2)
C7 Si1 C2A 109.0(2)
O1 Si1 C1A 106.30(19)
C7 Si1 C1A 109.6(2)
C2A Si1 C1A 113.2(2)
O1 Si2 C3A 110.6(3)
O1 Si2 C17 110.60(19)
C3A Si2 C17 109.2(3)
O1 Si2 C4A 106.0(3)
C3A Si2 C4A 110.3(3)
C17 Si2 C4A 110.2(2)
O2 Si3 C27A 111.1(2)
O2 Si3 C33 110.95(18)
C27A Si3 C33 108.5(2)
O2 Si3 C28A 104.0(2)
C27A Si3 C28A 111.4(3)
C33 Si3 C28A 110.9(2)
O2 Si4 C43 108.84(18)
O2 Si4 C29A 109.4(2)
C43 Si4 C29A 109.5(2)
O2 Si4 C30A 106.20(19)
C43 Si4 C30A 110.4(2)
C29A Si4 C30A 112.3(2)
C5A C1A Si1 125.0(4)
C5A C1A H1A 117.5
Si1 C1A H1A 117.5
Si1 C2A H2A1 109.5
Si1 C2A H2A2 109.5
Si1 C2A H2A3 109.5
C1A C5A H5A1 120.0
C1A C5A H5A2 120.0
H5A1 C5A H5A2 120.0
H5B1 C5B H5B2 120.0
C11 C7 C8 105.8(4)
C11 C7 Si1 127.2(3)
C8 C7 Si1 127.1(3)
C11 C7 Fe1 69.0(2)
C8 C7 Fe1 68.8(2)
Si1 C7 Fe1 126.5(2)
C6A C3A Si2 127.7(6)
C6A C3A H3A 116.1
Si2 C3A H3A 116.1
Si2 C4A H4A1 109.5
Si2 C4A H4A2 109.5
Si2 C4A H4A3 109.5
C3A C6A H6A1 120.0
C3A C6A H6A2 120.0
H6A1 C6A H6A2 120.0
H6B1 C6B H6B2 120.0
C9 C8 C7 109.1(4)
C9 C8 Fe1 69.6(2)
C7 C8 Fe1 70.2(2)
C9 C8 H8 125.4
C7 C8 H8 125.4
Fe1 C8 H8 126.4
C8 C9 C10 107.6(4)
C8 C9 Fe1 69.6(2)
C10 C9 Fe1 69.6(3)
C8 C9 H9 126.2
C10 C9 H9 126.2
Fe1 C9 H9 126.2
C11 C10 C9 107.6(4)
C11 C10 Fe1 69.8(3)
C9 C10 Fe1 69.4(3)
C11 C10 H10 126.2
C9 C10 H10 126.2
Fe1 C10 H10 126.2
C10 C11 C7 109.9(4)
C10 C11 Fe1 69.7(3)
C7 C11 Fe1 70.2(2)
C10 C11 H11 125.1
C7 C11 H11 125.1
Fe1 C11 H11 126.6
C16 C12 C13 107.8(4)
C16 C12 Fe1 69.9(2)
C13 C12 Fe1 69.5(3)
C16 C12 H12 126.1
C13 C12 H12 126.1
Fe1 C12 H12 126.1
C12 C13 C14 108.5(4)
C12 C13 Fe1 70.0(3)
C14 C13 Fe1 69.7(3)
C12 C13 H13 125.8
C14 C13 H13 125.8
Fe1 C13 H13 126.1
C15 C14 C13 107.4(4)
C15 C14 Fe1 70.0(2)
C13 C14 Fe1 69.4(3)
C15 C14 H14 126.3
C13 C14 H14 126.3
Fe1 C14 H14 125.9
C16 C15 C14 107.6(4)
C16 C15 Fe1 69.5(2)
C14 C15 Fe1 69.3(2)
C16 C15 H15 126.2
C14 C15 H15 126.2
Fe1 C15 H15 126.5
C12 C16 C15 108.7(4)
C12 C16 Fe1 69.8(3)
C15 C16 Fe1 69.9(2)
C12 C16 H16 125.6
C15 C16 H16 125.6
Fe1 C16 H16 126.3
C18 C17 C21 105.7(4)
C18 C17 Si2 128.0(4)
C21 C17 Si2 126.2(4)
C18 C17 Fe2 68.7(3)
C21 C17 Fe2 68.8(3)
Si2 C17 Fe2 123.8(2)
C19 C18 C17 109.1(5)
C19 C18 Fe2 70.0(3)
C17 C18 Fe2 70.4(3)
C19 C18 H18 125.5
C17 C18 H18 125.5
Fe2 C18 H18 125.8
C20 C19 C18 108.2(5)
C20 C19 Fe2 69.7(3)
C18 C19 Fe2 69.2(3)
C20 C19 H19 125.9
C18 C19 H19 125.9
Fe2 C19 H19 126.8
C19 C20 C21 108.3(5)
C19 C20 Fe2 70.3(3)
C21 C20 Fe2 69.7(3)
C19 C20 H20 125.9
C21 C20 H20 125.9
Fe2 C20 H20 125.8
C20 C21 C17 108.7(5)
C20 C21 Fe2 69.5(3)
C17 C21 Fe2 70.0(3)
C20 C21 H21 125.6
C17 C21 H21 125.6
Fe2 C21 H21 126.4
C23 C22 C26 108.2(5)
C23 C22 Fe2 69.8(3)
C26 C22 Fe2 69.7(3)
C23 C22 H22 125.9
C26 C22 H22 125.9
Fe2 C22 H22 126.1
C22 C23 C24 107.9(5)
C22 C23 Fe2 70.1(3)
C24 C23 Fe2 69.2(3)
C22 C23 H23 126.1
C24 C23 H23 126.1
Fe2 C23 H23 126.3
C25 C24 C23 108.4(5)
C25 C24 Fe2 70.1(3)
C23 C24 Fe2 70.1(3)
C25 C24 H24 125.8
C23 C24 H24 125.8
Fe2 C24 H24 125.6
C24 C25 C26 107.7(5)
C24 C25 Fe2 69.4(3)
C26 C25 Fe2 70.0(3)
C24 C25 H25 126.2
C26 C25 H25 126.2
Fe2 C25 H25 126.0
C25 C26 C22 107.8(5)
C25 C26 Fe2 69.5(3)
C22 C26 Fe2 69.7(3)
C25 C26 H26 126.1
C22 C26 H26 126.1
Fe2 C26 H26 126.3
C31A C27A Si3 127.1(5)
C31A C27A H27D 116.5
Si3 C27A H27D 116.5
Si3 C28A H28A 109.5
Si3 C28A H28B 109.5
Si3 C28A H28C 109.5
C27A C31A H31A 120.0
C27A C31A H31B 120.0
H31A C31A H31B 120.0
H31C C31B H31D 120.0
C37 C33 C34 105.8(4)
C37 C33 Si3 127.2(3)
C34 C33 Si3 126.9(3)
C37 C33 Fe3 69.2(2)
C34 C33 Fe3 68.8(2)
Si3 C33 Fe3 123.7(2)
Si4 C29A H29A 109.5
Si4 C29A H29B 109.5
Si4 C29A H29C 109.5
C32A C30A Si4 121.0(5)
C32A C30A H30D 119.5
Si4 C30A H30D 119.5
C30A C32A H32A 120.0
C30A C32A H32B 120.0
H32A C32A H32B 120.0
H32C C32B H32D 120.0
C35 C34 C33 109.2(4)
C35 C34 Fe3 69.9(2)
C33 C34 Fe3 70.1(2)
C35 C34 H34 125.4
C33 C34 H34 125.4
Fe3 C34 H34 126.2
C36 C35 C34 108.1(4)
C36 C35 Fe3 70.0(2)
C34 C35 Fe3 69.4(2)
C36 C35 H35 126.0
C34 C35 H35 126.0
Fe3 C35 H35 126.2
C35 C36 C37 107.8(4)
C35 C36 Fe3 69.7(2)
C37 C36 Fe3 69.4(2)
C35 C36 H36 126.1
C37 C36 H36 126.1
Fe3 C36 H36 126.4
C36 C37 C33 109.1(4)
C36 C37 Fe3 69.7(3)
C33 C37 Fe3 69.9(2)
C36 C37 H37 125.4
C33 C37 H37 125.4
Fe3 C37 H37 126.5
C42 C38 C39 107.0(4)
C42 C38 Fe3 69.6(2)
C39 C38 Fe3 69.4(2)
C42 C38 H38 126.5
C39 C38 H38 126.5
Fe3 C38 H38 126.1
C40 C39 C38 108.4(4)
C40 C39 Fe3 70.1(3)
C38 C39 Fe3 69.8(2)
C40 C39 H39 125.8
C38 C39 H39 125.8
Fe3 C39 H39 125.9
C41 C40 C39 108.0(4)
C41 C40 Fe3 69.7(3)
C39 C40 Fe3 69.5(3)
C41 C40 H40 126.0
C39 C40 H40 126.0
Fe3 C40 H40 126.4
C40 C41 C42 108.0(4)
C40 C41 Fe3 70.1(3)
C42 C41 Fe3 69.6(3)
C40 C41 H41 126.0
C42 C41 H41 126.0
Fe3 C41 H41 125.9
C38 C42 C41 108.6(5)
C38 C42 Fe3 70.0(3)
C41 C42 Fe3 69.8(3)
C38 C42 H42 125.7
C41 C42 H42 125.7
Fe3 C42 H42 126.0
C44 C43 C47 106.0(4)
C44 C43 Si4 127.0(3)
C47 C43 Si4 127.0(3)
C44 C43 Fe4 69.2(2)
C47 C43 Fe4 69.2(2)
Si4 C43 Fe4 127.4(2)
C45 C44 C43 109.0(4)
C45 C44 Fe4 69.8(2)
C43 C44 Fe4 70.0(2)
C45 C44 H44 125.5
C43 C44 H44 125.5
Fe4 C44 H44 126.3
C44 C45 C46 108.2(4)
C44 C45 Fe4 69.5(2)
C46 C45 Fe4 69.9(2)
C44 C45 H45 125.9
C46 C45 H45 125.9
Fe4 C45 H45 126.2
C47 C46 C45 107.4(4)
C47 C46 Fe4 69.6(2)
C45 C46 Fe4 69.4(2)
C47 C46 H46 126.3
C45 C46 H46 126.3
Fe4 C46 H46 126.3
C46 C47 C43 109.3(4)
C46 C47 Fe4 70.0(2)
C43 C47 Fe4 69.7(2)
C46 C47 H47 125.3
C43 C47 H47 125.3
Fe4 C47 H47 126.6
C49 C48 C52 107.7(4)
C49 C48 Fe4 69.5(2)
C52 C48 Fe4 69.9(2)
C49 C48 H48 126.1
C52 C48 H48 126.1
Fe4 C48 H48 126.1
C48 C49 C50 107.7(4)
C48 C49 Fe4 70.0(2)
C50 C49 Fe4 69.8(2)
C48 C49 H49 126.1
C50 C49 H49 126.1
Fe4 C49 H49 125.7
C51 C50 C49 108.3(4)
C51 C50 Fe4 70.3(2)
C49 C50 Fe4 69.4(2)
C51 C50 H50 125.9
C49 C50 H50 125.9
Fe4 C50 H50 126.0
C52 C51 C50 107.9(4)
C52 C51 Fe4 69.8(2)
C50 C51 Fe4 69.4(2)
C52 C51 H51 126.1
C50 C51 H51 126.1
Fe4 C51 H51 126.3
C51 C52 C48 108.4(4)
C51 C52 Fe4 70.1(2)
C48 C52 Fe4 69.5(2)
C51 C52 H52 125.8
C48 C52 H52 125.8
Fe4 C52 H52 126.2

loop_
_geom_bond_atom_site_label_1
_geom_bond_atom_site_label_2
_geom_bond_distance
Fe1 C9 2.033(4)
Fe1 C8 2.033(4)
Fe1 C13 2.035(5)
Fe1 C10 2.035(4)
Fe1 C11 2.036(4)
Fe1 C14 2.039(4)
Fe1 C12 2.042(4)
Fe1 C16 2.044(4)
Fe1 C15 2.048(4)
Fe1 C7 2.052(4)
Fe2 C24 2.026(5)
Fe2 C18 2.035(5)
Fe2 C25 2.035(5)
Fe2 C20 2.038(5)
Fe2 C23 2.039(5)
Fe2 C21 2.040(5)
Fe2 C22 2.042(5)
Fe2 C26 2.042(5)
Fe2 C19 2.046(5)
Fe2 C17 2.057(4)
Fe3 C34 2.035(4)
Fe3 C42 2.037(4)
Fe3 C39 2.039(4)
Fe3 C41 2.041(5)
Fe3 C35 2.041(4)
Fe3 C37 2.042(4)
Fe3 C38 2.044(4)
Fe3 C36 2.046(4)
Fe3 C40 2.047(5)
Fe3 C33 2.051(4)
Fe4 C44 2.034(4)
Fe4 C49 2.035(4)
Fe4 C45 2.037(4)
Fe4 C47 2.038(4)
Fe4 C50 2.039(4)
Fe4 C48 2.042(4)
Fe4 C46 2.044(4)
Fe4 C43 2.045(4)
Fe4 C52 2.047(4)
Fe4 C51 2.051(4)
O1 Si2 1.627(3)
O1 Si1 1.641(3)
O2 Si3 1.628(3)
O2 Si4 1.642(3)
Si1 C7 1.840(5)
Si1 C2A 1.850(5)
Si1 C1A 1.857(5)
Si2 C3A 1.802(6)
Si2 C17 1.853(5)
Si2 C4A 1.883(7)
Si3 C27A 1.805(6)
Si3 C33 1.859(5)
Si3 C28A 1.894(6)
Si4 C43 1.841(5)
Si4 C29A 1.847(6)
Si4 C30A 1.849(5)
C1A C5A 1.308(7)
C1A H1A 0.9500
C2A H2A1 0.9800
C2A H2A2 0.9800
C2A H2A3 0.9800
C5A H5A1 0.9500
C5A H5A2 0.9500
C5B H5B1 0.9500
C5B H5B2 0.9500
C7 C11 1.425(6)
C7 C8 1.433(6)
C3A C6A 1.226(8)
C3A H3A 0.9500
C4A H4A1 0.9800
C4A H4A2 0.9800
C4A H4A3 0.9800
C6A H6A1 0.9500
C6A H6A2 0.9500
C6B H6B1 0.9500
C6B H6B2 0.9500
C8 C9 1.418(6)
C8 H8 0.9500
C9 C10 1.424(7)
C9 H9 0.9500
C10 C11 1.408(7)
C10 H10 0.9500
C11 H11 0.9500
C12 C16 1.408(6)
C12 C13 1.410(7)
C12 H12 0.9500
C13 C14 1.426(7)
C13 H13 0.9500
C14 C15 1.421(7)
C14 H14 0.9500
C15 C16 1.420(6)
C15 H15 0.9500
C16 H16 0.9500
C17 C18 1.430(7)
C17 C21 1.441(7)
C18 C19 1.422(7)
C18 H18 0.9500
C19 C20 1.399(8)
C19 H19 0.9500
C20 C21 1.422(7)
C20 H20 0.9500
C21 H21 0.9500
C22 C23 1.399(8)
C22 C26 1.416(7)
C22 H22 0.9500
C23 C24 1.412(7)
C23 H23 0.9500
C24 C25 1.406(7)
C24 H24 0.9500
C25 C26 1.413(8)
C25 H25 0.9500
C26 H26 0.9500
C27A C31A 1.258(7)
C27A H27D 0.9500
C28A H28A 0.9800
C28A H28B 0.9800
C28A H28C 0.9800
C31A H31A 0.9500
C31A H31B 0.9500
C31B H31C 0.9500
C31B H31D 0.9500
C33 C37 1.429(6)
C33 C34 1.436(6)
C29A H29A 0.9800
C29A H29B 0.9800
C29A H29C 0.9800
C30A C32A 1.314(9)
C30A H30D 0.9500
C32A H32A 0.9500
C32A H32B 0.9500
C32B H32C 0.9500
C32B H32D 0.9500
C34 C35 1.418(6)
C34 H34 0.9500
C35 C36 1.409(7)
C35 H35 0.9500
C36 C37 1.426(7)
C36 H36 0.9500
C37 H37 0.9500
C38 C42 1.409(7)
C38 C39 1.424(6)
C38 H38 0.9500
C39 C40 1.408(6)
C39 H39 0.9500
C40 C41 1.406(8)
C40 H40 0.9500
C41 C42 1.415(7)
C41 H41 0.9500
C42 H42 0.9500
C43 C44 1.422(6)
C43 C47 1.436(6)
C44 C45 1.414(6)
C44 H44 0.9500
C45 C46 1.419(6)
C45 H45 0.9500
C46 C47 1.410(6)
C46 H46 0.9500
C47 H47 0.9500
C48 C49 1.412(7)
C48 C52 1.420(6)
C48 H48 0.9500
C49 C50 1.420(7)
C49 H49 0.9500
C50 C51 1.411(7)
C50 H50 0.9500
C51 C52 1.405(6)
C51 H51 0.9500
C52 H52 0.9500

loop_
_geom_torsion_atom_site_label_1
_geom_torsion_atom_site_label_2
_geom_torsion_atom_site_label_3
_geom_torsion_atom_site_label_4
_geom_torsion
Si2 O1 Si1 C7 51.8(4)
Si2 O1 Si1 C2A -67.5(4)
Si2 O1 Si1 C1A 170.2(3)
Si1 O1 Si2 C3A -92.1(4)
Si1 O1 Si2 C17 29.0(4)
Si1 O1 Si2 C4A 148.4(4)
Si4 O2 Si3 C27A 93.4(4)
Si4 O2 Si3 C33 -27.5(5)
Si4 O2 Si3 C28A -146.7(4)
Si3 O2 Si4 C43 -48.4(5)
Si3 O2 Si4 C29A 71.3(4)
Si3 O2 Si4 C30A -167.3(4)
O1 Si1 C1A C5A 0.6(5)
C7 Si1 C1A C5A 119.1(5)
C2A Si1 C1A C5A -119.0(5)
O1 Si1 C7 C11 -90.0(4)
C2A Si1 C7 C11 29.3(4)
C1A Si1 C7 C11 153.6(4)
O1 Si1 C7 C8 90.2(4)
C2A Si1 C7 C8 -150.5(4)
C1A Si1 C7 C8 -26.2(4)
O1 Si1 C7 Fe1 179.9(2)
C2A Si1 C7 Fe1 -60.8(3)
C1A Si1 C7 Fe1 63.5(3)
C9 Fe1 C7 C11 80.4(3)
C8 Fe1 C7 C11 117.5(4)
C13 Fe1 C7 C11 161.2(5)
C10 Fe1 C7 C11 36.5(3)
C14 Fe1 C7 C11 -45.1(6)
C12 Fe1 C7 C11 -164.6(3)
C16 Fe1 C7 C11 -122.5(3)
C15 Fe1 C7 C11 -80.1(3)
C9 Fe1 C7 C8 -37.1(3)
C13 Fe1 C7 C8 43.7(6)
C10 Fe1 C7 C8 -81.0(3)
C11 Fe1 C7 C8 -117.5(4)
C14 Fe1 C7 C8 -162.6(5)
C12 Fe1 C7 C8 77.9(3)
C16 Fe1 C7 C8 120.0(3)
C15 Fe1 C7 C8 162.4(2)
C9 Fe1 C7 Si1 -158.2(3)
C8 Fe1 C7 Si1 -121.1(4)
C13 Fe1 C7 Si1 -77.4(6)
C10 Fe1 C7 Si1 157.8(3)
C11 Fe1 C7 Si1 121.4(4)
C14 Fe1 C7 Si1 76.3(6)
C12 Fe1 C7 Si1 -43.2(3)
C16 Fe1 C7 Si1 -1.2(3)
C15 Fe1 C7 Si1 41.3(3)
O1 Si2 C3A C6A 34.5(8)
C17 Si2 C3A C6A -87.5(7)
C4A Si2 C3A C6A 151.3(7)
C11 C7 C8 C9 -0.5(5)
Si1 C7 C8 C9 179.3(3)
Fe1 C7 C8 C9 58.8(3)
C11 C7 C8 Fe1 -59.4(3)
Si1 C7 C8 Fe1 120.5(3)
C13 Fe1 C8 C9 76.7(3)
C10 Fe1 C8 C9 -38.0(3)
C11 Fe1 C8 C9 -81.7(3)
C14 Fe1 C8 C9 42.7(6)
C12 Fe1 C8 C9 118.5(3)
C16 Fe1 C8 C9 159.9(3)
C15 Fe1 C8 C9 -166.9(5)
C7 Fe1 C8 C9 -120.4(4)
C9 Fe1 C8 C7 120.4(4)
C13 Fe1 C8 C7 -162.9(3)
C10 Fe1 C8 C7 82.3(3)
C11 Fe1 C8 C7 38.6(3)
C14 Fe1 C8 C7 163.1(5)
C12 Fe1 C8 C7 -121.1(3)
C16 Fe1 C8 C7 -79.7(3)
C15 Fe1 C8 C7 -46.5(6)
C7 C8 C9 C10 0.2(5)
Fe1 C8 C9 C10 59.4(3)
C7 C8 C9 Fe1 -59.2(3)
C13 Fe1 C9 C8 -121.1(3)
C10 Fe1 C9 C8 118.9(4)
C11 Fe1 C9 C8 81.2(3)
C14 Fe1 C9 C8 -162.8(3)
C12 Fe1 C9 C8 -79.9(3)
C16 Fe1 C9 C8 -50.9(6)
C15 Fe1 C9 C8 167.5(4)
C7 Fe1 C9 C8 37.3(3)
C8 Fe1 C9 C10 -118.9(4)
C13 Fe1 C9 C10 120.0(3)
C11 Fe1 C9 C10 -37.7(3)
C14 Fe1 C9 C10 78.3(3)
C12 Fe1 C9 C10 161.2(3)
C16 Fe1 C9 C10 -169.8(5)
C15 Fe1 C9 C10 48.6(6)
C7 Fe1 C9 C10 -81.6(3)
C8 C9 C10 C11 0.2(5)
Fe1 C9 C10 C11 59.6(3)
C8 C9 C10 Fe1 -59.4(3)
C9 Fe1 C10 C11 -118.8(4)
C8 Fe1 C10 C11 -80.9(3)
C13 Fe1 C10 C11 163.5(3)
C14 Fe1 C10 C11 121.5(3)
C12 Fe1 C10 C11 -164.8(4)
C16 Fe1 C10 C11 50.0(6)
C15 Fe1 C10 C11 80.2(3)
C7 Fe1 C10 C11 -36.7(2)
C8 Fe1 C10 C9 37.9(3)
C13 Fe1 C10 C9 -77.6(3)
C11 Fe1 C10 C9 118.8(4)
C14 Fe1 C10 C9 -119.7(3)
C12 Fe1 C10 C9 -46.0(6)
C16 Fe1 C10 C9 168.9(5)
C15 Fe1 C10 C9 -161.0(3)
C7 Fe1 C10 C9 82.1(3)
C9 C10 C11 C7 -0.5(5)
Fe1 C10 C11 C7 58.9(3)
C9 C10 C11 Fe1 -59.4(3)
C8 C7 C11 C10 0.6(5)
Si1 C7 C11 C10 -179.2(3)
Fe1 C7 C11 C10 -58.6(3)
C8 C7 C11 Fe1 59.2(3)
Si1 C7 C11 Fe1 -120.6(3)
C9 Fe1 C11 C10 38.2(3)
C8 Fe1 C11 C10 82.3(3)
C13 Fe1 C11 C10 -40.7(6)
C14 Fe1 C11 C10 -76.4(3)
C12 Fe1 C11 C10 162.7(5)
C16 Fe1 C11 C10 -161.4(3)
C15 Fe1 C11 C10 -119.2(3)
C7 Fe1 C11 C10 121.2(4)
C9 Fe1 C11 C7 -83.0(3)
C8 Fe1 C11 C7 -38.9(3)
C13 Fe1 C11 C7 -161.8(5)
C10 Fe1 C11 C7 -121.2(4)
C14 Fe1 C11 C7 162.4(3)
C12 Fe1 C11 C7 41.5(6)
C16 Fe1 C11 C7 77.4(3)
C15 Fe1 C11 C7 119.6(3)
C9 Fe1 C12 C16 163.9(3)
C8 Fe1 C12 C16 121.5(3)
C13 Fe1 C12 C16 -119.0(4)
C10 Fe1 C12 C16 -162.5(4)
C11 Fe1 C12 C16 48.0(6)
C14 Fe1 C12 C16 -81.2(3)
C15 Fe1 C12 C16 -37.3(3)
C7 Fe1 C12 C16 79.1(3)
C9 Fe1 C12 C13 -77.2(3)
C8 Fe1 C12 C13 -119.6(3)
C10 Fe1 C12 C13 -43.5(6)
C11 Fe1 C12 C13 166.9(5)
C14 Fe1 C12 C13 37.8(3)
C16 Fe1 C12 C13 119.0(4)
C15 Fe1 C12 C13 81.6(3)
C7 Fe1 C12 C13 -161.9(3)
C16 C12 C13 C14 0.4(5)
Fe1 C12 C13 C14 -59.3(3)
C16 C12 C13 Fe1 59.6(3)
C9 Fe1 C13 C12 120.2(3)
C8 Fe1 C13 C12 78.8(3)
C10 Fe1 C13 C12 162.0(3)
C11 Fe1 C13 C12 -168.2(4)
C14 Fe1 C13 C12 -119.6(4)
C16 Fe1 C13 C12 -37.7(3)
C15 Fe1 C13 C12 -81.6(3)
C7 Fe1 C13 C12 46.3(6)
C9 Fe1 C13 C14 -120.2(3)
C8 Fe1 C13 C14 -161.6(3)
C10 Fe1 C13 C14 -78.4(3)
C11 Fe1 C13 C14 -48.6(6)
C12 Fe1 C13 C14 119.6(4)
C16 Fe1 C13 C14 81.9(3)
C15 Fe1 C13 C14 38.0(3)
C7 Fe1 C13 C14 165.9(5)
C12 C13 C14 C15 -0.4(5)
Fe1 C13 C14 C15 -59.9(3)
C12 C13 C14 Fe1 59.5(3)
C9 Fe1 C14 C15 -163.9(3)
C8 Fe1 C14 C15 164.7(4)
C13 Fe1 C14 C15 118.5(4)
C10 Fe1 C14 C15 -121.9(3)
C11 Fe1 C14 C15 -80.8(3)
C12 Fe1 C14 C15 81.2(3)
C16 Fe1 C14 C15 37.8(3)
C7 Fe1 C14 C15 -47.4(6)
C9 Fe1 C14 C13 77.5(3)
C8 Fe1 C14 C13 46.1(6)
C10 Fe1 C14 C13 119.5(3)
C11 Fe1 C14 C13 160.7(3)
C12 Fe1 C14 C13 -37.3(3)
C16 Fe1 C14 C13 -80.8(3)
C15 Fe1 C14 C13 -118.5(4)
C7 Fe1 C14 C13 -166.0(5)
C13 C14 C15 C16 0.3(5)
Fe1 C14 C15 C16 -59.2(3)
C13 C14 C15 Fe1 59.5(3)
C9 Fe1 C15 C16 159.3(5)
C8 Fe1 C15 C16 -44.7(6)
C13 Fe1 C15 C16 80.8(3)
C10 Fe1 C15 C16 -164.8(3)
C11 Fe1 C15 C16 -122.3(3)
C14 Fe1 C15 C16 119.1(4)
C12 Fe1 C15 C16 37.1(3)
C7 Fe1 C15 C16 -79.4(3)
C9 Fe1 C15 C14 40.3(6)
C8 Fe1 C15 C14 -163.7(5)
C13 Fe1 C15 C14 -38.3(3)
C10 Fe1 C15 C14 76.2(3)
C11 Fe1 C15 C14 118.7(3)
C12 Fe1 C15 C14 -82.0(3)
C16 Fe1 C15 C14 -119.1(4)
C7 Fe1 C15 C14 161.5(3)
C13 C12 C16 C15 -0.2(5)
Fe1 C12 C16 C15 59.2(3)
C13 C12 C16 Fe1 -59.4(3)
C14 C15 C16 C12 -0.1(5)
Fe1 C15 C16 C12 -59.1(3)
C14 C15 C16 Fe1 59.1(3)
C9 Fe1 C16 C12 -39.7(6)
C8 Fe1 C16 C12 -77.1(3)
C13 Fe1 C16 C12 37.8(3)
C10 Fe1 C16 C12 160.3(5)
C11 Fe1 C16 C12 -162.3(3)
C14 Fe1 C16 C12 82.1(3)
C15 Fe1 C16 C12 120.0(4)
C7 Fe1 C16 C12 -120.1(3)
C9 Fe1 C16 C15 -159.7(5)
C8 Fe1 C16 C15 162.9(3)
C13 Fe1 C16 C15 -82.2(3)
C10 Fe1 C16 C15 40.3(7)
C11 Fe1 C16 C15 77.7(3)
C14 Fe1 C16 C15 -37.8(3)
C12 Fe1 C16 C15 -120.0(4)
C7 Fe1 C16 C15 120.0(3)
O1 Si2 C17 C18 89.1(4)
C3A Si2 C17 C18 -149.0(4)
C4A Si2 C17 C18 -27.7(5)
O1 Si2 C17 C21 -95.6(4)
C3A Si2 C17 C21 26.3(5)
C4A Si2 C17 C21 147.6(4)
O1 Si2 C17 Fe2 177.3(3)
C3A Si2 C17 Fe2 -60.8(4)
C4A Si2 C17 Fe2 60.5(4)
C24 Fe2 C17 C18 166.6(3)
C25 Fe2 C17 C18 125.1(3)
C20 Fe2 C17 C18 -80.4(3)
C23 Fe2 C17 C18 -159.4(6)
C21 Fe2 C17 C18 -117.6(4)
C22 Fe2 C17 C18 47.9(6)
C26 Fe2 C17 C18 82.5(4)
C19 Fe2 C17 C18 -37.3(3)
C24 Fe2 C17 C21 -75.8(3)
C18 Fe2 C17 C21 117.6(4)
C25 Fe2 C17 C21 -117.3(3)
C20 Fe2 C17 C21 37.2(3)
C23 Fe2 C17 C21 -41.8(7)
C22 Fe2 C17 C21 165.5(5)
C26 Fe2 C17 C21 -159.9(3)
C19 Fe2 C17 C21 80.3(3)
C24 Fe2 C17 Si2 44.4(4)
C18 Fe2 C17 Si2 -122.3(5)
C25 Fe2 C17 Si2 2.8(4)
C20 Fe2 C17 Si2 157.4(4)
C23 Fe2 C17 Si2 78.3(7)
C21 Fe2 C17 Si2 120.1(5)
C22 Fe2 C17 Si2 -74.4(6)
C26 Fe2 C17 Si2 -39.8(4)
C19 Fe2 C17 Si2 -159.6(4)
C21 C17 C18 C19 0.4(5)
Si2 C17 C18 C19 176.4(4)
Fe2 C17 C18 C19 59.5(3)
C21 C17 C18 Fe2 -59.1(3)
Si2 C17 C18 Fe2 116.9(4)
C24 Fe2 C18 C19 -160.7(7)
C25 Fe2 C18 C19 165.0(3)
C20 Fe2 C18 C19 -37.0(3)
C23 Fe2 C18 C19 45.4(7)
C21 Fe2 C18 C19 -81.1(4)
C22 Fe2 C18 C19 80.4(4)
C26 Fe2 C18 C19 123.3(4)
C17 Fe2 C18 C19 -120.0(5)
C24 Fe2 C18 C17 -40.8(9)
C25 Fe2 C18 C17 -75.0(4)
C20 Fe2 C18 C17 83.0(3)
C23 Fe2 C18 C17 165.3(5)
C21 Fe2 C18 C17 38.9(3)
C22 Fe2 C18 C17 -159.7(3)
C26 Fe2 C18 C17 -116.7(3)
C19 Fe2 C18 C17 120.0(5)
C17 C18 C19 C20 -0.8(6)
Fe2 C18 C19 C20 59.0(4)
C17 C18 C19 Fe2 -59.7(3)
C24 Fe2 C19 C20 47.5(6)
C18 Fe2 C19 C20 -119.7(5)
C25 Fe2 C19 C20 -165.9(6)
C23 Fe2 C19 C20 80.5(4)
C21 Fe2 C19 C20 -37.9(3)
C22 Fe2 C19 C20 122.4(3)
C26 Fe2 C19 C20 163.3(3)
C17 Fe2 C19 C20 -82.3(3)
C24 Fe2 C19 C18 167.2(5)
C25 Fe2 C19 C18 -46.1(8)
C20 Fe2 C19 C18 119.7(5)
C23 Fe2 C19 C18 -159.8(3)
C21 Fe2 C19 C18 81.8(3)
C22 Fe2 C19 C18 -117.9(3)
C26 Fe2 C19 C18 -76.9(4)
C17 Fe2 C19 C18 37.4(3)
C18 C19 C20 C21 0.8(6)
Fe2 C19 C20 C21 59.5(3)
C18 C19 C20 Fe2 -58.7(4)
C24 Fe2 C20 C19 -158.5(3)
C18 Fe2 C20 C19 37.6(3)
C25 Fe2 C20 C19 170.0(4)
C23 Fe2 C20 C19 -116.5(3)
C21 Fe2 C20 C19 119.2(5)
C22 Fe2 C20 C19 -76.1(4)
C26 Fe2 C20 C19 -46.7(9)
C17 Fe2 C20 C19 81.7(3)
C24 Fe2 C20 C21 82.3(4)
C18 Fe2 C20 C21 -81.6(3)
C25 Fe2 C20 C21 50.8(6)
C23 Fe2 C20 C21 124.3(4)
C22 Fe2 C20 C21 164.7(3)
C26 Fe2 C20 C21 -165.9(7)
C19 Fe2 C20 C21 -119.2(5)
C17 Fe2 C20 C21 -37.6(3)
C19 C20 C21 C17 -0.6(5)
Fe2 C20 C21 C17 59.3(3)
C19 C20 C21 Fe2 -59.9(4)
C18 C17 C21 C20 0.2(5)
Si2 C17 C21 C20 -176.0(3)
Fe2 C17 C21 C20 -58.9(3)
C18 C17 C21 Fe2 59.1(3)
Si2 C17 C21 Fe2 -117.0(3)
C24 Fe2 C21 C20 -115.9(4)
C18 Fe2 C21 C20 81.4(4)
C25 Fe2 C21 C20 -158.2(3)
C23 Fe2 C21 C20 -74.2(4)
C22 Fe2 C21 C20 -42.2(8)
C26 Fe2 C21 C20 168.5(6)
C19 Fe2 C21 C20 37.3(3)
C17 Fe2 C21 C20 120.0(5)
C24 Fe2 C21 C17 124.1(3)
C18 Fe2 C21 C17 -38.6(3)
C25 Fe2 C21 C17 81.8(3)
C20 Fe2 C21 C17 -120.0(5)
C23 Fe2 C21 C17 165.8(3)
C22 Fe2 C21 C17 -162.2(6)
C26 Fe2 C21 C17 48.5(7)
C19 Fe2 C21 C17 -82.7(3)
C24 Fe2 C22 C23 37.9(3)
C18 Fe2 C22 C23 -157.9(3)
C25 Fe2 C22 C23 81.7(3)
C20 Fe2 C22 C23 -74.6(4)
C21 Fe2 C22 C23 -42.7(8)
C26 Fe2 C22 C23 119.4(5)
C19 Fe2 C22 C23 -115.5(3)
C17 Fe2 C22 C23 167.5(4)
C24 Fe2 C22 C26 -81.5(4)
C18 Fe2 C22 C26 82.7(4)
C25 Fe2 C22 C26 -37.7(4)
C20 Fe2 C22 C26 166.0(4)
C23 Fe2 C22 C26 -119.4(5)
C21 Fe2 C22 C26 -162.1(6)
C19 Fe2 C22 C26 125.1(4)
C17 Fe2 C22 C26 48.1(7)
C26 C22 C23 C24 0.3(6)
Fe2 C22 C23 C24 -59.1(3)
C26 C22 C23 Fe2 59.4(4)
C24 Fe2 C23 C22 -119.2(4)
C18 Fe2 C23 C22 49.6(6)
C25 Fe2 C23 C22 -81.5(3)
C20 Fe2 C23 C22 123.4(3)
C21 Fe2 C23 C22 164.4(3)
C26 Fe2 C23 C22 -37.7(3)
C19 Fe2 C23 C22 81.9(4)
C17 Fe2 C23 C22 -163.4(5)
C18 Fe2 C23 C24 168.8(5)
C25 Fe2 C23 C24 37.6(3)
C20 Fe2 C23 C24 -117.5(4)
C21 Fe2 C23 C24 -76.5(4)
C22 Fe2 C23 C24 119.2(4)
C26 Fe2 C23 C24 81.5(4)
C19 Fe2 C23 C24 -158.9(3)
C17 Fe2 C23 C24 -44.3(8)
C22 C23 C24 C25 -0.3(6)
Fe2 C23 C24 C25 -59.9(3)
C22 C23 C24 Fe2 59.6(4)
C18 Fe2 C24 C25 -44.2(9)
C20 Fe2 C24 C25 -160.8(3)
C23 Fe2 C24 C25 119.2(5)
C21 Fe2 C24 C25 -118.0(3)
C22 Fe2 C24 C25 81.8(3)
C26 Fe2 C24 C25 37.9(3)
C19 Fe2 C24 C25 165.9(5)
C17 Fe2 C24 C25 -75.9(4)
C18 Fe2 C24 C23 -163.4(7)
C25 Fe2 C24 C23 -119.2(5)
C20 Fe2 C24 C23 80.0(4)
C21 Fe2 C24 C23 122.8(3)
C22 Fe2 C24 C23 -37.4(3)
C26 Fe2 C24 C23 -81.3(4)
C19 Fe2 C24 C23 46.7(7)
C17 Fe2 C24 C23 164.9(3)
C23 C24 C25 C26 0.1(5)
Fe2 C24 C25 C26 -59.8(3)
C23 C24 C25 Fe2 59.9(3)
C18 Fe2 C25 C24 165.5(3)
C20 Fe2 C25 C24 44.0(6)
C23 Fe2 C25 C24 -37.8(3)
C21 Fe2 C25 C24 80.5(3)
C22 Fe2 C25 C24 -81.1(3)
C26 Fe2 C25 C24 -118.8(4)
C19 Fe2 C25 C24 -158.7(6)
C17 Fe2 C25 C24 123.8(3)
C24 Fe2 C25 C26 118.8(4)
C18 Fe2 C25 C26 -75.6(4)
C20 Fe2 C25 C26 162.8(5)
C23 Fe2 C25 C26 81.1(4)
C21 Fe2 C25 C26 -160.7(3)
C22 Fe2 C25 C26 37.7(3)
C19 Fe2 C25 C26 -39.8(8)
C17 Fe2 C25 C26 -117.4(3)
C24 C25 C26 C22 0.0(5)
Fe2 C25 C26 C22 -59.4(3)
C24 C25 C26 Fe2 59.4(3)
C23 C22 C26 C25 -0.2(6)
Fe2 C22 C26 C25 59.2(3)
C23 C22 C26 Fe2 -59.4(4)
C24 Fe2 C26 C25 -37.9(3)
C18 Fe2 C26 C25 124.6(3)
C20 Fe2 C26 C25 -158.0(7)
C23 Fe2 C26 C25 -81.9(3)
C21 Fe2 C26 C25 46.0(7)
C22 Fe2 C26 C25 -119.1(5)
C19 Fe2 C26 C25 166.8(3)
C17 Fe2 C26 C25 81.3(4)
C24 Fe2 C26 C22 81.3(4)
C18 Fe2 C26 C22 -116.3(4)
C25 Fe2 C26 C22 119.1(5)
C20 Fe2 C26 C22 -38.8(9)
C23 Fe2 C26 C22 37.3(4)
C21 Fe2 C26 C22 165.1(5)
C19 Fe2 C26 C22 -74.0(4)
C17 Fe2 C26 C22 -159.5(4)
O2 Si3 C27A C31A -42.0(6)
C33 Si3 C27A C31A 80.3(6)
C28A Si3 C27A C31A -157.4(6)
O2 Si3 C33 C37 -83.3(4)
C27A Si3 C33 C37 154.3(4)
C28A Si3 C33 C37 31.7(4)
O2 Si3 C33 C34 100.8(4)
C27A Si3 C33 C34 -21.6(4)
C28A Si3 C33 C34 -144.2(4)
O2 Si3 C33 Fe3 -171.6(2)
C27A Si3 C33 Fe3 66.0(3)
C28A Si3 C33 Fe3 -56.6(3)
C34 Fe3 C33 C37 117.4(4)
C42 Fe3 C33 C37 -87.1(3)
C39 Fe3 C33 C37 -171.4(3)
C41 Fe3 C33 C37 -51.0(5)
C35 Fe3 C33 C37 80.4(3)
C38 Fe3 C33 C37 -130.1(3)
C36 Fe3 C33 C37 37.1(3)
C40 Fe3 C33 C37 153.8(7)
C42 Fe3 C33 C34 155.5(3)
C39 Fe3 C33 C34 71.2(3)
C41 Fe3 C33 C34 -168.4(4)
C35 Fe3 C33 C34 -37.0(3)
C37 Fe3 C33 C34 -117.4(4)
C38 Fe3 C33 C34 112.5(3)
C36 Fe3 C33 C34 -80.3(3)
C40 Fe3 C33 C34 36.4(8)
C34 Fe3 C33 Si3 -121.0(4)
C42 Fe3 C33 Si3 34.5(4)
C39 Fe3 C33 Si3 -49.8(4)
C41 Fe3 C33 Si3 70.6(5)
C35 Fe3 C33 Si3 -158.0(3)
C37 Fe3 C33 Si3 121.6(4)
C38 Fe3 C33 Si3 -8.5(3)
C36 Fe3 C33 Si3 158.7(3)
C40 Fe3 C33 Si3 -84.6(8)
O2 Si4 C30A C32A 3.5(6)
C43 Si4 C30A C32A -114.3(5)
C29A Si4 C30A C32A 123.1(5)
C37 C33 C34 C35 -0.5(5)
Si3 C33 C34 C35 176.1(3)
Fe3 C33 C34 C35 59.1(3)
C37 C33 C34 Fe3 -59.6(3)
Si3 C33 C34 Fe3 117.0(3)
C42 Fe3 C34 C35 -173.4(4)
C39 Fe3 C34 C35 110.6(3)
C41 Fe3 C34 C35 39.7(8)
C37 Fe3 C34 C35 -81.6(3)
C38 Fe3 C34 C35 153.6(3)
C36 Fe3 C34 C35 -37.4(3)
C40 Fe3 C34 C35 70.1(3)
C33 Fe3 C34 C35 -120.3(4)
C42 Fe3 C34 C33 -53.1(5)
C39 Fe3 C34 C33 -129.1(3)
C41 Fe3 C34 C33 160.0(7)
C35 Fe3 C34 C33 120.3(4)
C37 Fe3 C34 C33 38.7(3)
C38 Fe3 C34 C33 -86.1(3)
C36 Fe3 C34 C33 82.9(3)
C40 Fe3 C34 C33 -169.6(3)
C33 C34 C35 C36 0.3(5)
Fe3 C34 C35 C36 59.5(3)
C33 C34 C35 Fe3 -59.2(3)
C34 Fe3 C35 C36 -119.3(4)
C42 Fe3 C35 C36 48.6(9)
C39 Fe3 C35 C36 154.2(3)
C41 Fe3 C35 C36 72.9(4)
C37 Fe3 C35 C36 -37.9(3)
C38 Fe3 C35 C36 -173.5(3)
C40 Fe3 C35 C36 112.1(3)
C33 Fe3 C35 C36 -81.9(3)
C42 Fe3 C35 C34 167.9(7)
C39 Fe3 C35 C34 -86.5(3)
C41 Fe3 C35 C34 -167.7(3)
C37 Fe3 C35 C34 81.4(3)
C38 Fe3 C35 C34 -54.2(5)
C36 Fe3 C35 C34 119.3(4)
C40 Fe3 C35 C34 -128.5(3)
C33 Fe3 C35 C34 37.4(3)
C34 C35 C36 C37 0.0(5)
Fe3 C35 C36 C37 59.2(3)
C34 C35 C36 Fe3 -59.1(3)
C34 Fe3 C36 C35 37.8(3)
C42 Fe3 C36 C35 -166.1(3)
C39 Fe3 C36 C35 -50.4(5)
C41 Fe3 C36 C35 -126.4(3)
C37 Fe3 C36 C35 119.2(4)
C38 Fe3 C36 C35 165.2(8)
C40 Fe3 C36 C35 -83.9(3)
C33 Fe3 C36 C35 82.1(3)
C34 Fe3 C36 C37 -81.4(3)
C42 Fe3 C36 C37 74.7(4)
C39 Fe3 C36 C37 -169.6(3)
C41 Fe3 C36 C37 114.4(3)
C35 Fe3 C36 C37 -119.2(4)
C38 Fe3 C36 C37 46.0(10)
C40 Fe3 C36 C37 156.9(3)
C33 Fe3 C36 C37 -37.1(3)
C35 C36 C37 C33 -0.3(5)
Fe3 C36 C37 C33 59.0(3)
C35 C36 C37 Fe3 -59.3(3)
C34 C33 C37 C36 0.5(5)
Si3 C33 C37 C36 -176.1(3)
Fe3 C33 C37 C36 -58.8(3)
C34 C33 C37 Fe3 59.4(3)
Si3 C33 C37 Fe3 -117.2(3)
C34 Fe3 C37 C36 81.5(3)
C42 Fe3 C37 C36 -127.2(3)
C39 Fe3 C37 C36 154.1(8)
C41 Fe3 C37 C36 -83.4(3)
C35 Fe3 C37 C36 37.5(3)
C38 Fe3 C37 C36 -168.5(3)
C40 Fe3 C37 C36 -46.7(5)
C33 Fe3 C37 C36 120.5(4)
C34 Fe3 C37 C33 -39.0(3)
C42 Fe3 C37 C33 112.3(3)
C39 Fe3 C37 C33 33.6(10)
C41 Fe3 C37 C33 156.1(3)
C35 Fe3 C37 C33 -83.0(3)
C38 Fe3 C37 C33 71.0(3)
C36 Fe3 C37 C33 -120.5(4)
C40 Fe3 C37 C33 -167.1(4)
C34 Fe3 C38 C42 157.7(3)
C39 Fe3 C38 C42 -118.3(4)
C41 Fe3 C38 C42 -37.5(3)
C35 Fe3 C38 C42 -165.1(4)
C37 Fe3 C38 C42 72.9(3)
C36 Fe3 C38 C42 35.0(10)
C40 Fe3 C38 C42 -80.9(3)
C33 Fe3 C38 C42 113.8(3)
C34 Fe3 C38 C39 -84.0(3)
C42 Fe3 C38 C39 118.3(4)
C41 Fe3 C38 C39 80.8(3)
C35 Fe3 C38 C39 -46.8(5)
C37 Fe3 C38 C39 -168.8(3)
C36 Fe3 C38 C39 153.3(8)
C40 Fe3 C38 C39 37.3(3)
C33 Fe3 C38 C39 -127.9(3)
C42 C38 C39 C40 -0.1(5)
Fe3 C38 C39 C40 -59.7(3)
C42 C38 C39 Fe3 59.7(3)
C34 Fe3 C39 C40 -126.8(3)
C42 Fe3 C39 C40 81.4(3)
C41 Fe3 C39 C40 37.4(3)
C35 Fe3 C39 C40 -83.7(3)
C37 Fe3 C39 C40 164.7(8)
C38 Fe3 C39 C40 119.4(4)
C36 Fe3 C39 C40 -49.7(5)
C33 Fe3 C39 C40 -167.6(3)
C34 Fe3 C39 C38 113.8(3)
C42 Fe3 C39 C38 -38.0(3)
C41 Fe3 C39 C38 -82.0(3)
C35 Fe3 C39 C38 156.9(3)
C37 Fe3 C39 C38 45.3(10)
C36 Fe3 C39 C38 -169.1(3)
C40 Fe3 C39 C38 -119.4(4)
C33 Fe3 C39 C38 73.0(3)
C38 C39 C40 C41 0.2(5)
Fe3 C39 C40 C41 -59.3(3)
C38 C39 C40 Fe3 59.5(3)
C34 Fe3 C40 C41 -167.9(3)
C42 Fe3 C40 C41 37.9(3)
C39 Fe3 C40 C41 119.4(4)
C35 Fe3 C40 C41 -128.2(3)
C37 Fe3 C40 C41 -54.1(5)
C38 Fe3 C40 C41 81.5(3)
C36 Fe3 C40 C41 -86.2(3)
C33 Fe3 C40 C41 162.8(7)
C34 Fe3 C40 C39 72.7(3)
C42 Fe3 C40 C39 -81.5(3)
C41 Fe3 C40 C39 -119.4(4)
C35 Fe3 C40 C39 112.4(3)
C37 Fe3 C40 C39 -173.4(3)
C38 Fe3 C40 C39 -37.8(3)
C36 Fe3 C40 C39 154.5(3)
C33 Fe3 C40 C39 43.4(8)
C39 C40 C41 C42 -0.3(5)
Fe3 C40 C41 C42 -59.5(3)
C39 C40 C41 Fe3 59.2(3)
C34 Fe3 C41 C40 38.7(8)
C42 Fe3 C41 C40 -119.0(4)
C39 Fe3 C41 C40 -37.5(3)
C35 Fe3 C41 C40 70.0(3)
C37 Fe3 C41 C40 153.5(3)
C38 Fe3 C41 C40 -81.7(3)
C36 Fe3 C41 C40 110.5(3)
C33 Fe3 C41 C40 -170.9(4)
C34 Fe3 C41 C42 157.8(6)
C39 Fe3 C41 C42 81.5(3)
C35 Fe3 C41 C42 -170.9(3)
C37 Fe3 C41 C42 -87.5(3)
C38 Fe3 C41 C42 37.3(3)
C36 Fe3 C41 C42 -130.4(3)
C40 Fe3 C41 C42 119.0(4)
C33 Fe3 C41 C42 -51.9(5)
C39 C38 C42 C41 -0.1(5)
Fe3 C38 C42 C41 59.4(3)
C39 C38 C42 Fe3 -59.5(3)
C40 C41 C42 C38 0.3(5)
Fe3 C41 C42 C38 -59.5(3)
C40 C41 C42 Fe3 59.8(3)
C34 Fe3 C42 C38 -47.5(5)
C39 Fe3 C42 C38 38.4(3)
C41 Fe3 C42 C38 119.6(4)
C35 Fe3 C42 C38 150.3(7)
C37 Fe3 C42 C38 -128.8(3)
C36 Fe3 C42 C38 -171.0(3)
C40 Fe3 C42 C38 82.1(3)
C33 Fe3 C42 C38 -84.7(3)
C34 Fe3 C42 C41 -167.1(4)
C39 Fe3 C42 C41 -81.2(3)
C35 Fe3 C42 C41 30.6(9)
C37 Fe3 C42 C41 111.6(3)
C38 Fe3 C42 C41 -119.6(4)
C36 Fe3 C42 C41 69.4(4)
C40 Fe3 C42 C41 -37.5(3)
C33 Fe3 C42 C41 155.7(3)
O2 Si4 C43 C44 -89.5(4)
C29A Si4 C43 C44 151.0(4)
C30A Si4 C43 C44 26.8(4)
O2 Si4 C43 C47 88.8(4)
C29A Si4 C43 C47 -30.7(4)
C30A Si4 C43 C47 -154.9(3)
O2 Si4 C43 Fe4 179.7(2)
C29A Si4 C43 Fe4 60.1(3)
C30A Si4 C43 Fe4 -64.1(3)
C49 Fe4 C43 C44 163.8(5)
C45 Fe4 C43 C44 37.1(2)
C47 Fe4 C43 C44 117.5(4)
C50 Fe4 C43 C44 -45.4(6)
C48 Fe4 C43 C44 -162.5(2)
C46 Fe4 C43 C44 80.8(3)
C52 Fe4 C43 C44 -120.4(3)
C51 Fe4 C43 C44 -78.7(3)
C44 Fe4 C43 C47 -117.5(4)
C49 Fe4 C43 C47 46.4(6)
C45 Fe4 C43 C47 -80.3(3)
C50 Fe4 C43 C47 -162.9(5)
C48 Fe4 C43 C47 80.0(3)
C46 Fe4 C43 C47 -36.6(3)
C52 Fe4 C43 C47 122.2(3)
C51 Fe4 C43 C47 163.9(3)
C44 Fe4 C43 Si4 121.3(4)
C49 Fe4 C43 Si4 -74.9(6)
C45 Fe4 C43 Si4 158.4(3)
C47 Fe4 C43 Si4 -121.3(4)
C50 Fe4 C43 Si4 75.8(6)
C48 Fe4 C43 Si4 -41.3(4)
C46 Fe4 C43 Si4 -157.9(3)
C52 Fe4 C43 Si4 0.9(3)
C51 Fe4 C43 Si4 42.6(4)
C47 C43 C44 C45 0.6(4)
Si4 C43 C44 C45 179.1(3)
Fe4 C43 C44 C45 -59.1(3)
C47 C43 C44 Fe4 59.6(3)
Si4 C43 C44 Fe4 -121.8(3)
C49 Fe4 C44 C45 -44.5(6)
C47 Fe4 C44 C45 81.2(3)
C50 Fe4 C44 C45 -78.0(3)
C48 Fe4 C44 C45 166.2(4)
C46 Fe4 C44 C45 37.6(3)
C43 Fe4 C44 C45 120.2(4)
C52 Fe4 C44 C45 -160.9(3)
C51 Fe4 C44 C45 -119.7(3)
C49 Fe4 C44 C43 -164.7(4)
C45 Fe4 C44 C43 -120.2(4)
C47 Fe4 C44 C43 -39.0(2)
C50 Fe4 C44 C43 161.8(3)
C48 Fe4 C44 C43 46.0(6)
C46 Fe4 C44 C43 -82.6(3)
C52 Fe4 C44 C43 78.9(3)
C51 Fe4 C44 C43 120.1(3)
C43 C44 C45 C46 -0.2(4)
Fe4 C44 C45 C46 -59.4(3)
C43 C44 C45 Fe4 59.2(3)
C49 Fe4 C45 C44 162.1(3)
C47 Fe4 C45 C44 -81.7(3)
C50 Fe4 C45 C44 120.2(3)
C48 Fe4 C45 C44 -166.8(4)
C46 Fe4 C45 C44 -119.5(4)
C43 Fe4 C45 C44 -37.3(2)
C52 Fe4 C45 C44 48.5(6)
C51 Fe4 C45 C44 78.9(3)
C44 Fe4 C45 C46 119.5(4)
C49 Fe4 C45 C46 -78.4(3)
C47 Fe4 C45 C46 37.8(2)
C50 Fe4 C45 C46 -120.4(3)
C48 Fe4 C45 C46 -47.4(6)
C43 Fe4 C45 C46 82.2(3)
C52 Fe4 C45 C46 168.0(4)
C51 Fe4 C45 C46 -161.7(3)
C44 C45 C46 C47 -0.2(4)
Fe4 C45 C46 C47 -59.4(3)
C44 C45 C46 Fe4 59.2(3)
C44 Fe4 C46 C47 81.2(3)
C49 Fe4 C46 C47 -121.4(3)
C45 Fe4 C46 C47 118.8(4)
C50 Fe4 C46 C47 -163.4(3)
C48 Fe4 C46 C47 -79.9(3)
C43 Fe4 C46 C47 37.3(2)
C52 Fe4 C46 C47 -48.5(6)
C51 Fe4 C46 C47 164.6(4)
C44 Fe4 C46 C45 -37.6(3)
C49 Fe4 C46 C45 119.9(3)
C47 Fe4 C46 C45 -118.8(4)
C50 Fe4 C46 C45 77.9(3)
C48 Fe4 C46 C45 161.4(3)
C43 Fe4 C46 C45 -81.5(3)
C52 Fe4 C46 C45 -167.3(4)
C51 Fe4 C46 C45 45.8(6)
C45 C46 C47 C43 0.6(4)
Fe4 C46 C47 C43 -58.7(3)
C45 C46 C47 Fe4 59.3(3)
C44 C43 C47 C46 -0.7(4)
Si4 C43 C47 C46 -179.3(3)
Fe4 C43 C47 C46 58.9(3)
C44 C43 C47 Fe4 -59.6(3)
Si4 C43 C47 Fe4 121.8(3)
C44 Fe4 C47 C46 -82.0(3)
C49 Fe4 C47 C46 76.9(3)
C45 Fe4 C47 C46 -38.1(2)
C50 Fe4 C47 C46 41.8(6)
C48 Fe4 C47 C46 119.4(3)
C43 Fe4 C47 C46 -120.7(4)
C52 Fe4 C47 C46 161.7(2)
C51 Fe4 C47 C46 -163.4(5)
C44 Fe4 C47 C43 38.7(3)
C49 Fe4 C47 C43 -162.4(3)
C45 Fe4 C47 C43 82.6(3)
C50 Fe4 C47 C43 162.5(5)
C48 Fe4 C47 C43 -119.9(3)
C46 Fe4 C47 C43 120.7(4)
C52 Fe4 C47 C43 -77.6(3)
C51 Fe4 C47 C43 -42.7(6)
C44 Fe4 C48 C49 163.1(4)
C45 Fe4 C48 C49 -42.2(6)
C47 Fe4 C48 C49 -119.4(3)
C50 Fe4 C48 C49 38.2(3)
C46 Fe4 C48 C49 -77.1(3)
C43 Fe4 C48 C49 -162.6(3)
C52 Fe4 C48 C49 118.9(4)
C51 Fe4 C48 C49 81.8(3)
C44 Fe4 C48 C52 44.1(6)
C49 Fe4 C48 C52 -118.9(4)
C45 Fe4 C48 C52 -161.1(4)
C47 Fe4 C48 C52 121.6(3)
C50 Fe4 C48 C52 -80.7(3)
C46 Fe4 C48 C52 164.0(3)
C43 Fe4 C48 C52 78.5(3)
C51 Fe4 C48 C52 -37.1(3)
C52 C48 C49 C50 -0.2(5)
Fe4 C48 C49 C50 -59.8(3)
C52 C48 C49 Fe4 59.7(3)
C44 Fe4 C49 C48 -164.1(4)
C45 Fe4 C49 C48 163.2(2)
C47 Fe4 C49 C48 80.0(3)
C50 Fe4 C49 C48 -118.6(4)
C46 Fe4 C49 C48 121.3(3)
C43 Fe4 C49 C48 45.3(6)
C52 Fe4 C49 C48 -37.9(3)
C51 Fe4 C49 C48 -81.2(3)
C44 Fe4 C49 C50 -45.5(6)
C45 Fe4 C49 C50 -78.2(3)
C47 Fe4 C49 C50 -161.4(3)
C48 Fe4 C49 C50 118.6(4)
C46 Fe4 C49 C50 -120.1(3)
C43 Fe4 C49 C50 163.9(4)
C52 Fe4 C49 C50 80.7(3)
C51 Fe4 C49 C50 37.4(3)
C48 C49 C50 C51 0.2(5)
Fe4 C49 C50 C51 -59.8(3)
C48 C49 C50 Fe4 60.0(3)
C44 Fe4 C50 C51 -78.9(3)
C49 Fe4 C50 C51 119.4(4)
C45 Fe4 C50 C51 -120.6(3)
C47 Fe4 C50 C51 166.9(4)
C48 Fe4 C50 C51 81.4(3)
C46 Fe4 C50 C51 -162.3(3)
C43 Fe4 C50 C51 -45.5(6)
C52 Fe4 C50 C51 37.4(3)
C44 Fe4 C50 C49 161.8(3)
C45 Fe4 C50 C49 120.1(3)
C47 Fe4 C50 C49 47.5(6)
C48 Fe4 C50 C49 -37.9(3)
C46 Fe4 C50 C49 78.3(3)
C43 Fe4 C50 C49 -164.8(4)
C52 Fe4 C50 C49 -81.9(3)
C51 Fe4 C50 C49 -119.4(4)
C49 C50 C51 C52 -0.2(5)
Fe4 C50 C51 C52 -59.4(3)
C49 C50 C51 Fe4 59.2(3)
C44 Fe4 C51 C52 -121.3(3)
C49 Fe4 C51 C52 81.4(3)
C45 Fe4 C51 C52 -163.4(2)
C47 Fe4 C51 C52 -47.0(6)
C50 Fe4 C51 C52 119.2(4)
C48 Fe4 C51 C52 37.6(3)
C46 Fe4 C51 C52 163.0(4)
C43 Fe4 C51 C52 -79.1(3)
C44 Fe4 C51 C50 119.5(3)
C49 Fe4 C51 C50 -37.8(3)
C45 Fe4 C51 C50 77.4(3)
C47 Fe4 C51 C50 -166.2(5)
C48 Fe4 C51 C50 -81.6(3)
C46 Fe4 C51 C50 43.8(6)
C43 Fe4 C51 C50 161.7(3)
C52 Fe4 C51 C50 -119.2(4)
C50 C51 C52 C48 0.1(5)
Fe4 C51 C52 C48 -59.1(3)
C50 C51 C52 Fe4 59.2(3)
C49 C48 C52 C51 0.1(5)
Fe4 C48 C52 C51 59.5(3)
C49 C48 C52 Fe4 -59.4(3)
C44 Fe4 C52 C51 77.2(3)
C49 Fe4 C52 C51 -81.8(3)
C45 Fe4 C52 C51 41.5(6)
C47 Fe4 C52 C51 162.2(3)
C50 Fe4 C52 C51 -37.6(3)
C48 Fe4 C52 C51 -119.6(4)
C46 Fe4 C52 C51 -161.7(5)
C43 Fe4 C52 C51 119.6(3)
C44 Fe4 C52 C48 -163.2(3)
C49 Fe4 C52 C48 37.8(3)
C45 Fe4 C52 C48 161.1(4)
C47 Fe4 C52 C48 -78.2(3)
C50 Fe4 C52 C48 82.0(3)
C46 Fe4 C52 C48 -42.1(6)
C43 Fe4 C52 C48 -120.7(3)
C51 Fe4 C52 C48 119.6(4)
